data_4127137
loop_
_publ_author_name
'Jin, Fei'
'Tamm, Nadezhda B.'
'Troyanov, Sergey I.'
'Yang, Shangfeng'

_publ_section_title
;
 Steering the Geometry of Butterfly-Shaped Dimetal Carbide Cluster within
 a Carbon Cage via Trifluoromethylation of Y2C2@C82(6).
;
_journal_name_full 'Journal of the American Chemical Society'
_journal_paper_doi 10.1021/jacs.7b12925
_journal_year 2018
_chemical_formula_sum 'C108 H10 F48 Y2'
_chemical_formula_weight 2396.98
_space_group_crystal_system triclinic
_space_group_IT_number 2
_space_group_name_Hall '-P 1'
_space_group_name_H-M_alt 'P -1'
_symmetry_space_group_name_Hall '-P 1'
_symmetry_space_group_name_H-M 'P -1'
_atom_sites_solution_hydrogens geom
_atom_sites_solution_secondary difmap
_audit_creation_method SHELXL-2014/7
_cell_angle_alpha 83.480(10)
_cell_angle_beta 86.270(10)
_cell_angle_gamma 68.570(10)
_cell_formula_units_Z 4
_cell_length_a 13.1910(10)
_cell_length_b 13.8340(10)
_cell_length_c 44.310(4)
_cell_measurement_reflns_used 14600
_cell_measurement_temperature 100(2)
_cell_measurement_theta_max 30
_cell_measurement_theta_min 5
_cell_volume 7475.7(12)
_computing_cell_refinement XDS
_computing_data_collection XDS
_computing_data_reduction XDS
_computing_structure_refinement 'SHELXL-2014/7 (Sheldrick, 2014)'
_computing_structure_solution SHELXD
_diffrn_ambient_temperature 100(2)
_diffrn_measured_fraction_theta_full 0.882
_diffrn_measured_fraction_theta_max 0.737
_diffrn_measurement_device_type MAR225
_diffrn_measurement_method CCD
_diffrn_radiation_type synchrotron
_diffrn_radiation_wavelength 0.895
_diffrn_reflns_av_R_equivalents 0.1796
_diffrn_reflns_av_unetI/netI 0.2841
_diffrn_reflns_Laue_measured_fraction_full 0.882
_diffrn_reflns_Laue_measured_fraction_max 0.737
_diffrn_reflns_limit_h_max 14
_diffrn_reflns_limit_h_min -14
_diffrn_reflns_limit_k_max 17
_diffrn_reflns_limit_k_min -17
_diffrn_reflns_limit_l_max 54
_diffrn_reflns_limit_l_min -54
_diffrn_reflns_number 104742
_diffrn_reflns_point_group_measured_fraction_full 0.882
_diffrn_reflns_point_group_measured_fraction_max 0.737
_diffrn_reflns_theta_full 32.450
_diffrn_reflns_theta_max 36.425
_diffrn_reflns_theta_min 1.748
_diffrn_source 'BL 14.3 PSF, BESSY, Berlin, Germany'
_exptl_absorpt_coefficient_mu 0.799
_exptl_absorpt_correction_type none
_exptl_crystal_colour orange
_exptl_crystal_density_diffrn 2.130
_exptl_crystal_description plate
_exptl_crystal_F_000 4672
_exptl_crystal_size_max 0.020
_exptl_crystal_size_mid 0.020
_exptl_crystal_size_min 0.010
_refine_diff_density_max 1.356
_refine_diff_density_min -0.748
_refine_diff_density_rms 0.137
_refine_ls_extinction_method none
_refine_ls_goodness_of_fit_ref 1.156
_refine_ls_hydrogen_treatment constr
_refine_ls_matrix_type full
_refine_ls_number_parameters 2962
_refine_ls_number_reflns 27005
_refine_ls_number_restraints 649
_refine_ls_restrained_S_all 1.164
_refine_ls_R_factor_all 0.3640
_refine_ls_R_factor_gt 0.1439
_refine_ls_shift/su_max 0.035
_refine_ls_shift/su_mean 0.001
_refine_ls_structure_factor_coef Fsqd
_refine_ls_weighting_details 'w=1/[\s^2^(Fo^2^)+(0.0900P)^2^+10.0000P] where P=(Fo^2^+2Fc^2^)/3'
_refine_ls_weighting_scheme calc
_refine_ls_wR_factor_gt 0.3012
_refine_ls_wR_factor_ref 0.3424
_reflns_Friedel_coverage 0.000
_reflns_number_gt 7993
_reflns_number_total 27005
_reflns_threshold_expression 'I > 2\s(I)'
_cod_data_source_file ja7b12925_si_003.cif
_cod_data_source_block y2c2p12a
_cod_original_cell_volume 7475.8(12)
_cod_database_code 4127137
_shelx_shelxl_version_number 2014/7
_shelx_space_group_comment
;
The symmetry employed for this shelxl refinement is uniquely defined
by the following loop, which should always be used as a source of
symmetry information in preference to the above space-group names.
They are only intended as comments.
;
_shelx_estimated_absorpt_t_min 0.966
_shelx_estimated_absorpt_t_max 0.983

loop_
_space_group_symop_operation_xyz
'x, y, z'
'-x, -y, -z'

loop_
_atom_site_label
_atom_site_type_symbol
_atom_site_fract_x
_atom_site_fract_y
_atom_site_fract_z
_atom_site_U_iso_or_equiv
_atom_site_adp_type
_atom_site_occupancy
_atom_site_site_symmetry_order
_atom_site_calc_flag
_atom_site_refinement_flags_posn
_atom_site_refinement_flags_adp
_atom_site_refinement_flags_occupancy
Y1 Y -0.01640(15) 0.35464(13) 0.38629(5) 0.0734(6) Uani 1 1 d . . .
Y2 Y 0.15513(17) 0.22517(14) 0.32702(4) 0.0777(6) Uani 1 1 d . . .
C01 C 0.1364(15) 0.1995(12) 0.3836(4) 0.066(6) Uani 1 1 d . U .
C02 C 0.1788(15) 0.2496(16) 0.3765(4) 0.080(6) Uani 1 1 d . U .
F1 F -0.2448(12) 0.3327(11) 0.4903(3) 0.148(6) Uani 1 1 d . U .
F2 F -0.2206(10) 0.4790(9) 0.4769(3) 0.118(4) Uani 1 1 d . U .
F3 F -0.1075(10) 0.3631(10) 0.5050(3) 0.128(5) Uani 1 1 d . U .
F4 F 0.0336(11) 0.1700(11) 0.5218(2) 0.131(5) Uani 1 1 d . . .
F5 F 0.2005(11) 0.1143(11) 0.5214(2) 0.128(5) Uani 1 1 d . . .
F6 F 0.1193(13) 0.2794(13) 0.5175(3) 0.131(5) Uani 1 1 d . . .
F7 F 0.3267(12) 0.3575(11) 0.4867(3) 0.130(5) Uani 1 1 d . U .
F8 F 0.3472(9) 0.2032(10) 0.5040(3) 0.112(4) Uani 1 1 d . . .
F9 F 0.4678(10) 0.2385(9) 0.4758(3) 0.103(4) Uani 1 1 d . . .
F10 F 0.2581(10) 0.5535(9) 0.4517(3) 0.112(4) Uani 1 1 d . . .
F11 F 0.4146(10) 0.4472(10) 0.4409(3) 0.129(5) Uani 1 1 d . . .
F12 F 0.3431(13) 0.5800(11) 0.4116(3) 0.138(5) Uani 1 1 d . . .
F13 F 0.1062(13) 0.6917(10) 0.4218(4) 0.163(7) Uani 1 1 d . U .
F14 F 0.0269(12) 0.7451(9) 0.3805(3) 0.130(5) Uani 1 1 d . U .
F15 F -0.0493(12) 0.7020(9) 0.4192(3) 0.130(5) Uani 1 1 d . U .
F16 F -0.3841(11) 0.3874(12) 0.4190(4) 0.150(5) Uani 1 1 d . U .
F17 F -0.3662(13) 0.2508(13) 0.4068(5) 0.168(7) Uani 1 1 d . U .
F18 F -0.3427(13) 0.2661(17) 0.4507(4) 0.207(8) Uani 1 1 d . U .
F19 F 0.3441(12) -0.1099(11) 0.4850(3) 0.139(5) Uani 1 1 d . . .
F20 F 0.1830(10) -0.0629(8) 0.5004(3) 0.115(4) Uani 1 1 d . U .
F21 F 0.2341(11) -0.1632(9) 0.4657(3) 0.124(5) Uani 1 1 d . . .
F22 F 0.5334(13) 0.0381(13) 0.4668(4) 0.171(8) Uani 1 1 d . U .
F23 F 0.4963(11) -0.0900(11) 0.4563(3) 0.142(5) Uani 1 1 d . . .
F24 F 0.5812(10) -0.0273(9) 0.4251(3) 0.127(5) Uani 1 1 d . . .
F25 F 0.3981(16) 0.5826(16) 0.3459(6) 0.088(9) Uani 0.63(4) 1 d . . P
F26 F 0.5271(16) 0.4344(16) 0.3530(6) 0.082(8) Uani 0.63(4) 1 d . U P
F27 F 0.4559(19) 0.490(2) 0.3096(5) 0.084(9) Uani 0.63(4) 1 d . U P
F25B F 0.528(4) 0.416(4) 0.3310(14) 0.124(19) Uani 0.37(4) 1 d . U P
F26B F 0.399(3) 0.566(3) 0.3158(9) 0.089(14) Uani 0.37(4) 1 d . U P
F27B F 0.424(4) 0.537(4) 0.3665(13) 0.131(19) Uani 0.37(4) 1 d . U P
F28 F 0.0672(11) 0.7062(8) 0.2988(3) 0.119(5) Uani 1 1 d . . .
F29 F 0.1656(9) 0.7191(9) 0.3327(3) 0.106(4) Uani 1 1 d . . .
F30 F 0.2396(10) 0.6382(8) 0.2936(3) 0.110(4) Uani 1 1 d . U .
F31 F -0.2387(9) 0.5704(8) 0.2726(3) 0.107(4) Uani 1 1 d . . .
F32 F -0.2504(10) 0.4185(10) 0.2748(3) 0.117(4) Uani 1 1 d . . .
F33 F -0.3276(9) 0.5210(8) 0.3093(3) 0.097(4) Uani 1 1 d . . .
F34 F -0.236(2) 0.039(2) 0.4262(6) 0.072(11) Uani 0.41(3) 1 d . . P
F35 F -0.264(2) 0.061(2) 0.3780(7) 0.069(11) Uani 0.41(3) 1 d . U P
F36 F -0.133(3) -0.087(3) 0.3933(9) 0.083(12) Uani 0.41(3) 1 d . U P
F34B F -0.1813(19) -0.0271(19) 0.3631(7) 0.122(11) Uani 0.59(3) 1 d . U P
F35B F -0.138(2) -0.0802(18) 0.4116(6) 0.077(8) Uani 0.59(3) 1 d . . P
F36B F -0.2688(19) 0.0651(16) 0.4011(8) 0.102(10) Uani 0.59(3) 1 d . U P
F37 F 0.5842(9) 0.2819(10) 0.3054(3) 0.117(4) Uani 1 1 d . U .
F38 F 0.5672(10) 0.1547(9) 0.2865(3) 0.103(4) Uani 1 1 d . . .
F39 F 0.6423(9) 0.1291(9) 0.3290(3) 0.100(4) Uani 1 1 d . . .
F40 F -0.0885(9) 0.6491(8) 0.2637(2) 0.108(4) Uani 1 1 d . . .
F41 F -0.0181(10) 0.5202(9) 0.2370(3) 0.102(4) Uani 1 1 d . . .
F42 F 0.0798(11) 0.5909(8) 0.2507(3) 0.111(4) Uani 1 1 d . . .
F43 F -0.048(3) -0.0879(15) 0.3162(6) 0.095(10) Uani 0.50(3) 1 d D U P
F44 F -0.0251(19) -0.003(2) 0.2765(5) 0.079(9) Uani 0.50(3) 1 d D U P
F45 F -0.1674(18) 0.072(3) 0.2993(6) 0.049(8) Uani 0.50(3) 1 d D . P
F43B F -0.146(3) 0.069(4) 0.2881(9) 0.117(17) Uani 0.50(3) 1 d D U P
F44B F -0.119(2) -0.0433(19) 0.3290(6) 0.111(12) Uani 0.50(3) 1 d D U P
F45B F -0.0024(17) -0.064(2) 0.2924(8) 0.099(11) Uani 0.50(3) 1 d D U P
F46 F 0.3411(8) -0.1979(7) 0.3111(3) 0.099(4) Uani 1 1 d . . .
F47 F 0.1984(9) -0.1332(8) 0.2837(3) 0.087(3) Uani 1 1 d . . .
F48 F 0.3418(9) -0.0892(8) 0.2716(3) 0.103(4) Uani 1 1 d . . .
C1 C -0.0076(13) 0.3628(11) 0.4480(4) 0.064(5) Uani 1 1 d . U .
C2 C 0.0982(15) 0.3020(11) 0.4574(4) 0.061(5) Uani 1 1 d . . .
C3 C 0.1931(17) 0.3254(14) 0.4488(4) 0.078(6) Uani 1 1 d . . .
C4 C 0.1742(16) 0.4185(16) 0.4302(4) 0.071(5) Uani 1 1 d . . .
C5 C 0.0711(15) 0.4884(14) 0.4213(4) 0.073(6) Uani 1 1 d . . .
C6 C -0.0193(18) 0.4602(12) 0.4294(4) 0.075(6) Uani 1 1 d . . .
C7 C -0.1130(13) 0.5160(12) 0.4100(4) 0.062(5) Uani 1 1 d . . .
C8 C -0.1862(15) 0.4591(15) 0.4069(4) 0.084(7) Uani 1 1 d . . .
C9 C -0.1675(14) 0.3615(11) 0.4247(4) 0.071(6) Uani 1 1 d . . .
C10 C -0.1072(15) 0.3339(12) 0.4539(4) 0.059(5) Uani 1 1 d . . .
C11 C -0.0597(19) 0.2101(13) 0.4540(6) 0.084(7) Uani 1 1 d . . .
C12 C 0.0378(19) 0.1529(15) 0.4622(4) 0.082(6) Uani 1 1 d . . .
C13 C 0.1249(16) 0.1906(12) 0.4738(4) 0.071(6) Uani 1 1 d . . .
C14 C 0.2300(15) 0.1108(14) 0.4611(4) 0.066(5) Uani 1 1 d . . .
C15 C 0.3128(14) 0.1387(14) 0.4519(4) 0.075(6) Uani 1 1 d . . .
C16 C 0.3133(15) 0.2469(14) 0.4511(4) 0.068(5) Uani 1 1 d . . .
C17 C 0.3709(13) 0.2607(16) 0.4208(4) 0.068(5) Uani 1 1 d . . .
C18 C 0.3544(15) 0.3501(12) 0.4020(4) 0.063(5) Uani 1 1 d . . .
C19 C 0.2634(14) 0.4512(16) 0.4117(4) 0.075(6) Uani 1 1 d . . .
C20 C 0.2006(16) 0.5241(13) 0.3852(5) 0.068(5) Uani 1 1 d . . .
C21 C 0.0774(18) 0.5642(12) 0.3947(5) 0.088(7) Uani 1 1 d . . .
C22 C 0.0135(15) 0.5633(11) 0.3686(5) 0.063(5) Uani 1 1 d . . .
C23 C -0.0964(19) 0.5517(14) 0.3791(4) 0.080(7) Uani 1 1 d . . .
C24 C -0.1525(16) 0.5254(12) 0.3580(5) 0.072(6) Uani 1 1 d . . .
C25 C -0.2080(13) 0.4580(15) 0.3752(4) 0.069(5) Uani 1 1 d . . .
C26 C -0.1849(14) 0.3599(12) 0.3619(5) 0.073(6) Uani 1 1 d . . .
C27 C -0.1804(13) 0.2677(11) 0.3813(4) 0.057(5) Uani 1 1 d . . .
C28 C -0.2028(13) 0.2769(11) 0.4166(5) 0.069(6) Uani 1 1 d . . .
C29 C -0.1149(15) 0.1757(17) 0.4347(5) 0.077(6) Uani 1 1 d . U .
C30 C -0.0739(16) 0.0902(17) 0.4216(5) 0.077(6) Uani 1 1 d . U .
C31 C 0.0360(18) 0.0244(16) 0.4305(6) 0.081(6) Uani 1 1 d . U .
C32 C 0.0860(16) 0.0564(16) 0.4505(6) 0.084(7) Uani 1 1 d . . .
C33 C 0.2176(16) 0.0111(16) 0.4528(4) 0.082(6) Uani 1 1 d . . .
C34 C 0.2705(18) -0.0142(12) 0.4204(4) 0.068(5) Uani 1 1 d . . .
C35 C 0.3562(18) 0.0109(13) 0.4101(4) 0.073(6) Uani 1 1 d . . .
C36 C 0.3994(14) 0.0714(12) 0.4298(5) 0.076(6) Uani 1 1 d . . .
C37 C 0.4238(17) 0.1636(16) 0.4111(4) 0.076(6) Uani 1 1 d . . .
C38 C 0.4575(14) 0.1499(16) 0.3806(4) 0.075(6) Uani 1 1 d . . .
C39 C 0.4443(13) 0.2418(13) 0.3615(4) 0.065(5) Uani 1 1 d . . .
C40 C 0.3879(13) 0.3423(11) 0.3711(4) 0.048(4) Uani 1 1 d . . .
C41 C 0.3443(15) 0.4324(17) 0.3476(4) 0.092(7) Uani 1 1 d . . .
C42 C 0.2305(16) 0.5156(12) 0.3572(5) 0.069(5) Uani 1 1 d . . .
C43 C 0.1611(18) 0.5501(12) 0.3299(5) 0.079(6) Uani 1 1 d . . .
C44 C 0.0395(13) 0.5550(10) 0.3382(5) 0.050(4) Uani 1 1 d . . .
C45 C -0.0163(18) 0.5312(12) 0.3178(4) 0.068(6) Uani 1 1 d . . .
C46 C -0.1132(13) 0.5143(12) 0.3288(5) 0.063(5) Uani 1 1 d . U .
C47 C -0.1282(14) 0.4385(13) 0.3098(5) 0.073(5) Uani 1 1 d . U .
C48 C -0.1513(13) 0.3531(12) 0.3315(5) 0.061(5) Uani 1 1 d . . .
C49 C -0.0951(13) 0.2507(16) 0.3220(4) 0.080(6) Uani 1 1 d . . .
C50 C -0.0987(11) 0.1626(10) 0.3401(4) 0.045(4) Uani 1 1 d . U .
C51 C -0.1247(12) 0.1643(11) 0.3698(4) 0.055(5) Uani 1 1 d . . .
C52 C -0.0944(13) 0.0666(13) 0.3912(5) 0.074(6) Uani 1 1 d . U .
C53 C 0.0232(16) -0.0041(11) 0.3797(5) 0.069(5) Uani 1 1 d . . .
C54 C 0.0954(17) -0.0265(12) 0.4040(4) 0.065(5) Uani 1 1 d . U .
C55 C 0.2081(12) -0.0458(10) 0.4012(5) 0.056(5) Uani 1 1 d . U .
C56 C 0.2367(16) -0.0537(13) 0.3697(5) 0.067(5) Uani 1 1 d . . .
C57 C 0.3317(15) -0.0250(11) 0.3594(5) 0.074(6) Uani 1 1 d . U .
C58 C 0.3908(12) 0.0083(13) 0.3779(4) 0.061(5) Uani 1 1 d . U .
C59 C 0.4405(13) 0.0736(11) 0.3643(5) 0.061(5) Uani 1 1 d . . .
C60 C 0.4320(13) 0.1046(11) 0.3335(4) 0.050(4) Uani 1 1 d . . .
C61 C 0.4497(15) 0.2168(13) 0.3289(4) 0.065(5) Uani 1 1 d . . .
C62 C 0.3606(15) 0.2936(17) 0.3104(3) 0.070(6) Uani 1 1 d . . .
C63 C 0.3078(15) 0.3940(13) 0.3187(4) 0.060(5) Uani 1 1 d . U .
C64 C 0.2044(15) 0.4566(14) 0.3089(4) 0.073(6) Uani 1 1 d . . .
C65 C 0.1473(14) 0.4278(14) 0.2910(4) 0.057(5) Uani 1 1 d . U .
C66 C 0.0252(15) 0.4915(13) 0.2902(4) 0.065(5) Uani 1 1 d . . .
C67 C -0.0276(12) 0.4014(14) 0.2904(4) 0.054(5) Uani 1 1 d . . .
C68 C 0.0265(17) 0.3059(15) 0.2829(4) 0.070(5) Uani 1 1 d . . .
C69 C -0.0205(16) 0.2245(13) 0.2973(4) 0.072(6) Uani 1 1 d . . .
C70 C 0.0504(16) 0.1158(15) 0.3014(4) 0.075(6) Uani 1 1 d . . .
C71 C -0.0062(17) 0.0633(14) 0.3247(5) 0.090(6) Uani 1 1 d D . .
C72 C 0.0618(18) -0.0039(12) 0.3489(6) 0.080(6) Uani 1 1 d . . .
C73 C 0.1781(17) -0.0374(11) 0.3444(4) 0.062(5) Uani 1 1 d . . .
C74 C 0.2318(16) -0.0144(11) 0.3149(4) 0.071(6) Uani 1 1 d . . .
C75 C 0.3272(15) 0.0019(12) 0.3265(5) 0.062(5) Uani 1 1 d . . .
C76 C 0.3739(16) 0.0818(12) 0.3144(4) 0.066(5) Uani 1 1 d . . .
C77 C 0.3097(16) 0.1517(14) 0.2900(4) 0.066(5) Uani 1 1 d . . .
C78 C 0.3044(15) 0.2580(14) 0.2900(4) 0.065(5) Uani 1 1 d . . .
C79 C 0.1932(13) 0.3255(16) 0.2797(3) 0.074(6) Uani 1 1 d . U .
C80 C 0.1398(12) 0.2525(11) 0.2744(4) 0.053(4) Uani 1 1 d . U .
C81 C 0.2142(16) 0.1516(10) 0.2811(4) 0.065(5) Uani 1 1 d . U .
C82 C 0.1571(16) 0.0785(13) 0.2954(4) 0.066(5) Uani 1 1 d . . .
C83 C -0.165(3) 0.374(2) 0.4804(5) 0.121(10) Uani 1 1 d . . .
C84 C 0.120(2) 0.196(2) 0.5095(6) 0.108(10) Uani 1 1 d . . .
C85 C 0.3618(19) 0.257(2) 0.4794(5) 0.089(7) Uani 1 1 d . U .
C86 C 0.313(2) 0.508(2) 0.4287(6) 0.106(8) Uani 1 1 d . U .
C87 C 0.048(2) 0.6759(13) 0.4037(6) 0.083(6) Uani 1 1 d . U .
C88 C -0.321(2) 0.2967(17) 0.4235(6) 0.098(8) Uani 1 1 d . U .
C89 C 0.2402(19) -0.0777(19) 0.4757(5) 0.086(7) Uani 1 1 d . . .
C90 C 0.5107(19) 0.001(2) 0.4449(6) 0.101(8) Uani 1 1 d . U .
C91 C 0.4315(16) 0.4886(18) 0.3401(7) 0.075(6) Uani 1 1 d . . .
C92 C 0.165(2) 0.649(2) 0.3159(5) 0.098(7) Uani 1 1 d . . .
C93 C -0.2346(16) 0.4904(19) 0.2905(6) 0.090(7) Uani 1 1 d . U .
C94 C -0.174(2) 0.013(2) 0.3942(7) 0.112(8) Uani 1 1 d . U .
C95 C 0.5594(18) 0.1964(19) 0.3119(6) 0.088(7) Uani 1 1 d . . .
C96 C -0.0010(17) 0.5527(18) 0.2618(5) 0.089(7) Uani 1 1 d . . .
C97 C -0.0669(15) 0.0087(13) 0.3074(4) 0.090(7) Uani 1 1 d D U .
C98 C 0.278(2) -0.1101(15) 0.2944(6) 0.103(8) Uani 1 1 d . . .
Y3 Y 0.53825(17) 0.36631(17) 0.11410(5) 0.0925(7) Uani 1 1 d . . .
Y4 Y 0.6953(2) 0.23541(18) 0.17846(5) 0.1016(8) Uani 1 1 d . . .
C01A C 0.689(2) 0.2087(18) 0.1274(6) 0.111(9) Uani 1 1 d . U .
C02A C 0.7256(17) 0.2705(19) 0.1246(4) 0.090(7) Uani 1 1 d . U .
F1A F 0.3516(14) 0.4947(12) 0.0195(4) 0.183(8) Uani 1 1 d . U .
F2A F 0.3537(14) 0.3442(13) 0.0123(4) 0.160(6) Uani 1 1 d . U .
F3A F 0.4798(14) 0.3846(12) -0.0050(3) 0.160(6) Uani 1 1 d . . .
F4A F 0.8040(14) 0.1466(14) -0.0114(3) 0.172(6) Uani 1 1 d . U .
F5A F 0.7147(12) 0.3059(11) -0.0154(3) 0.136(5) Uani 1 1 d . . .
F6A F 0.6324(17) 0.1938(17) -0.0136(4) 0.182(8) Uani 1 1 d . . .
F7A F 1.0407(19) 0.2995(16) 0.0266(3) 0.186(8) Uani 1 1 d . . .
F8A F 0.9523(16) 0.2342(16) 0.0015(4) 0.192(9) Uani 1 1 d . . .
F9A F 0.8959(12) 0.3877(13) 0.0060(3) 0.147(6) Uani 1 1 d . . .
F10A F 0.9760(15) 0.4924(15) 0.0528(3) 0.175(7) Uani 1 1 d . . .
F11A F 0.8303(12) 0.5740(12) 0.0316(3) 0.137(5) Uani 1 1 d . . .
F12A F 0.8721(16) 0.6253(15) 0.0711(4) 0.169(7) Uani 1 1 d . . .
F13A F 0.4913(14) 0.7366(11) 0.0699(3) 0.149(6) Uani 1 1 d . . .
F14A F 0.5954(14) 0.7622(10) 0.0964(4) 0.148(6) Uani 1 1 d . . .
F15A F 0.6465(15) 0.7113(11) 0.0532(3) 0.158(7) Uani 1 1 d . . .
F16A F 0.2114(15) 0.2229(16) 0.1013(5) 0.209(9) Uani 1 1 d . U .
F17A F 0.2351(11) 0.2809(15) 0.0561(4) 0.166(7) Uani 1 1 d . . .
F18A F 0.1783(12) 0.3845(14) 0.0904(5) 0.184(8) Uani 1 1 d . U .
F19A F 0.9386(16) -0.0809(12) 0.0366(5) 0.190(9) Uani 1 1 d . . .
F20A F 0.7911(13) -0.0386(11) 0.0189(3) 0.146(6) Uani 1 1 d . . .
F21A F 0.8273(14) -0.1375(11) 0.0580(4) 0.160(6) Uani 1 1 d . . .
F22A F 1.0886(12) -0.0512(17) 0.0596(5) 0.194(8) Uani 1 1 d . . .
F23A F 1.1186(11) 0.0839(11) 0.0462(4) 0.146(6) Uani 1 1 d . U .
F24A F 1.1552(13) 0.0108(13) 0.0889(4) 0.162(6) Uani 1 1 d . U .
F25A F 1.0596(17) 0.4486(15) 0.1516(5) 0.198(8) Uani 1 1 d . . .
F26A F 0.9652(15) 0.5699(14) 0.1229(4) 0.171(8) Uani 1 1 d . . .
F27A F 0.9414(12) 0.5618(13) 0.1704(4) 0.150(6) Uani 1 1 d . . .
F28A F 0.7463(12) 0.6622(11) 0.1935(4) 0.152(6) Uani 1 1 d . . .
F29A F 0.7183(14) 0.7282(9) 0.1484(4) 0.152(6) Uani 1 1 d . . .
F30A F 0.5791(11) 0.7327(10) 0.1778(4) 0.144(5) Uani 1 1 d . U .
F31A F 0.2749(11) 0.4071(11) 0.2255(3) 0.140(5) Uani 1 1 d . U .
F32A F 0.2793(12) 0.5651(12) 0.2200(3) 0.139(6) Uani 1 1 d . . .
F33A F 0.2042(10) 0.5115(11) 0.1868(3) 0.129(5) Uani 1 1 d . . .
F34A F 0.4455(14) -0.0914(15) 0.1283(5) 0.176(7) Uani 1 1 d . U .
F35A F 0.381(2) -0.0088(16) 0.1614(6) 0.112(11) Uani 0.58(3) 1 d . . P
F35C F 0.314(2) 0.0399(17) 0.1302(8) 0.223(10) Uani 1 1 d . U .
F36A F 0.368(2) -0.001(2) 0.0945(7) 0.084(12) Uani 0.42(3) 1 d . U P
F37A F 1.1039(13) 0.2980(16) 0.1981(4) 0.152(6) Uani 1 1 d . . .
F38A F 1.0897(12) 0.1595(12) 0.2180(3) 0.156(6) Uani 1 1 d . . .
F39A F 1.1792(11) 0.1737(13) 0.1749(3) 0.154(6) Uani 1 1 d . U .
F40A F 0.4233(11) 0.6491(11) 0.2240(3) 0.149(6) Uani 1 1 d . . .
F41A F 0.5846(11) 0.6110(12) 0.2335(3) 0.131(5) Uani 1 1 d . . .
F42A F 0.4993(13) 0.5162(12) 0.2556(3) 0.163(6) Uani 1 1 d . U .
F43A F 0.3788(12) 0.0692(12) 0.2212(4) 0.093(8) Uani 0.66(2) 1 d . . P
F44A F 0.5106(18) 0.001(2) 0.2406(6) 0.230(9) Uani 1 1 d . U .
F45A F 0.480(3) -0.071(3) 0.2057(8) 0.152(13) Uani 0.66(2) 1 d . U P
F44C F 0.411(3) -0.034(2) 0.1924(8) 0.068(10) Uani 0.34(2) 1 d . U P
F45C F 0.538(3) -0.086(2) 0.2239(9) 0.076(12) Uani 0.34(2) 1 d . U P
F46A F 0.7369(13) -0.1329(9) 0.2372(3) 0.131(5) Uani 1 1 d . . .
F47A F 0.8616(14) -0.0891(12) 0.2484(4) 0.161(7) Uani 1 1 d . . .
F48A F 0.8847(12) -0.1913(9) 0.2123(3) 0.142(5) Uani 1 1 d . . .
C1A C 0.5563(15) 0.3849(15) 0.0513(4) 0.074(6) Uani 1 1 d . . .
C2A C 0.671(2) 0.3262(18) 0.0450(5) 0.097(8) Uani 1 1 d . . .
C3A C 0.763(2) 0.3473(17) 0.0509(5) 0.092(7) Uani 1 1 d . U .
C4A C 0.7389(18) 0.441(2) 0.0635(5) 0.085(6) Uani 1 1 d . . .
C5A C 0.641(2) 0.5039(19) 0.0718(5) 0.092(7) Uani 1 1 d . U .
C6A C 0.5406(18) 0.4829(16) 0.0654(4) 0.083(6) Uani 1 1 d . U .
C7A C 0.4383(18) 0.5253(13) 0.0831(5) 0.079(6) Uani 1 1 d . . .
C8A C 0.3694(13) 0.4663(14) 0.0903(5) 0.074(6) Uani 1 1 d . . .
C9A C 0.3949(15) 0.3754(17) 0.0778(4) 0.080(6) Uani 1 1 d . . .
C10A C 0.4680(18) 0.3503(15) 0.0489(5) 0.084(6) Uani 1 1 d . U .
C11A C 0.514(2) 0.2297(17) 0.0535(5) 0.097(7) Uani 1 1 d . U .
C12A C 0.6226(18) 0.1703(16) 0.0472(5) 0.078(6) Uani 1 1 d . . .
C13A C 0.702(2) 0.212(2) 0.0345(4) 0.097(7) Uani 1 1 d . . .
C14A C 0.814(2) 0.1341(17) 0.0487(4) 0.084(6) Uani 1 1 d . U .
C15A C 0.884(2) 0.1655(16) 0.0558(5) 0.092(7) Uani 1 1 d . . .
C16A C 0.8842(17) 0.2781(15) 0.0496(4) 0.079(6) Uani 1 1 d . . .
C17A C 0.9366(15) 0.2858(17) 0.0787(5) 0.086(7) Uani 1 1 d . . .
C18A C 0.9059(15) 0.3687(18) 0.0943(5) 0.081(6) Uani 1 1 d . . .
C19A C 0.8252(19) 0.4726(14) 0.0802(4) 0.088(7) Uani 1 1 d . . .
C20A C 0.7444(15) 0.5466(16) 0.1043(5) 0.081(6) Uani 1 1 d . . .
C21A C 0.6226(19) 0.5895(18) 0.0936(5) 0.095(7) Uani 1 1 d . . .
C22A C 0.548(2) 0.5880(17) 0.1205(5) 0.090(7) Uani 1 1 d . U .
C23A C 0.461(2) 0.5626(16) 0.1114(6) 0.100(8) Uani 1 1 d . . .
C24A C 0.3969(18) 0.5279(17) 0.1346(7) 0.094(7) Uani 1 1 d . . .
C25A C 0.3456(16) 0.4642(15) 0.1226(5) 0.080(6) Uani 1 1 d . U .
C26A C 0.3652(17) 0.365(2) 0.1395(5) 0.096(7) Uani 1 1 d . . .
C27A C 0.3837(15) 0.2715(17) 0.1248(5) 0.079(6) Uani 1 1 d . . .
C28A C 0.3679(14) 0.2823(15) 0.0906(5) 0.077(6) Uani 1 1 d . . .
C29A C 0.4571(18) 0.1957(16) 0.0758(5) 0.092(7) Uani 1 1 d . . .
C30A C 0.5003(14) 0.1009(14) 0.0936(6) 0.083(6) Uani 1 1 d . . .
C31A C 0.6139(17) 0.0401(16) 0.0877(4) 0.082(6) Uani 1 1 d . . .
C32A C 0.667(2) 0.0746(17) 0.0637(5) 0.092(7) Uani 1 1 d . . .
C33A C 0.790(2) 0.037(2) 0.0632(5) 0.108(8) Uani 1 1 d . U .
C34A C 0.8386(17) 0.0066(15) 0.0955(5) 0.085(6) Uani 1 1 d . . .
C35A C 0.9209(15) 0.0366(14) 0.1026(5) 0.065(5) Uani 1 1 d . U .
C36A C 0.9653(17) 0.1091(17) 0.0811(5) 0.095(7) Uani 1 1 d . U .
C37A C 0.9832(13) 0.1895(14) 0.0947(6) 0.077(6) Uani 1 1 d . U .
C38A C 1.0108(15) 0.1793(17) 0.1270(5) 0.072(6) Uani 1 1 d . . .
C39A C 0.9846(15) 0.266(2) 0.1402(5) 0.091(7) Uani 1 1 d . U .
C40A C 0.9336(18) 0.3641(17) 0.1244(5) 0.090(7) Uani 1 1 d . . .
C41A C 0.8795(17) 0.4557(13) 0.1455(4) 0.077(6) Uani 1 1 d . . .
C42A C 0.7614(17) 0.5423(17) 0.1341(5) 0.089(7) Uani 1 1 d . . .
C43A C 0.687(2) 0.5719(17) 0.1597(5) 0.101(7) Uani 1 1 d . U .
C44A C 0.5689(17) 0.5805(15) 0.1502(5) 0.089(7) Uani 1 1 d . . .
C45A C 0.5179(19) 0.5401(17) 0.1735(5) 0.086(6) Uani 1 1 d . U .
C46A C 0.427(2) 0.5200(15) 0.1650(5) 0.091(7) Uani 1 1 d . U .
C47A C 0.3981(18) 0.4428(17) 0.1872(6) 0.111(8) Uani 1 1 d . U .
C48A C 0.3956(14) 0.3532(16) 0.1719(5) 0.078(6) Uani 1 1 d . . .
C49A C 0.439(2) 0.2536(18) 0.1851(6) 0.115(9) Uani 1 1 d . U .
C50A C 0.4513(17) 0.1693(18) 0.1728(5) 0.093(7) Uani 1 1 d . U .
C51A C 0.4293(17) 0.172(2) 0.1415(5) 0.099(8) Uani 1 1 d . . .
C52A C 0.483(2) 0.069(2) 0.1271(6) 0.109(8) Uani 1 1 d . . .
C53A C 0.5955(19) 0.0042(16) 0.1402(7) 0.095(7) Uani 1 1 d . . .
C54A C 0.663(2) -0.0153(15) 0.1158(5) 0.083(6) Uani 1 1 d . U .
C55A C 0.7760(19) -0.0304(16) 0.1187(6) 0.091(6) Uani 1 1 d . U .
C56A C 0.804(2) -0.0423(14) 0.1503(6) 0.090(7) Uani 1 1 d . . .
C57A C 0.893(2) -0.0122(16) 0.1581(6) 0.099(7) Uani 1 1 d . U .
C58A C 0.9432(13) 0.0261(13) 0.1353(6) 0.074(6) Uani 1 1 d . . .
C59A C 0.9962(16) 0.0986(17) 0.1454(6) 0.094(7) Uani 1 1 d . . .
C60A C 0.9765(18) 0.1315(15) 0.1751(5) 0.094(7) Uani 1 1 d . . .
C61A C 0.9849(15) 0.2315(17) 0.1751(4) 0.081(6) Uani 1 1 d . . .
C62A C 0.8891(19) 0.3093(16) 0.1891(5) 0.097(7) Uani 1 1 d . . .
C63A C 0.8448(14) 0.4121(14) 0.1766(4) 0.076(6) Uani 1 1 d . . .
C64A C 0.7291(18) 0.4729(18) 0.1837(5) 0.103(8) Uani 1 1 d . . .
C65A C 0.669(2) 0.4393(17) 0.2051(5) 0.099(8) Uani 1 1 d . . .
C66A C 0.543(2) 0.4929(19) 0.2043(5) 0.097(7) Uani 1 1 d . U .
C67A C 0.4946(18) 0.408(2) 0.2080(4) 0.105(8) Uani 1 1 d . . .
C68A C 0.5540(16) 0.3100(18) 0.2203(5) 0.090(7) Uani 1 1 d . . .
C69A C 0.5147(18) 0.2272(17) 0.2117(5) 0.091(6) Uani 1 1 d . U .
C70A C 0.591(3) 0.126(2) 0.2100(5) 0.121(8) Uani 1 1 d . U .
C71A C 0.5291(16) 0.0649(17) 0.1902(5) 0.095(6) Uani 1 1 d . U .
C72A C 0.616(2) 0.0000(13) 0.1694(5) 0.080(7) Uani 1 1 d . . .
C73A C 0.730(2) -0.0286(18) 0.1738(6) 0.099(7) Uani 1 1 d . . .
C74A C 0.7793(18) -0.0093(15) 0.2020(5) 0.087(7) Uani 1 1 d . . .
C75A C 0.882(2) 0.0114(17) 0.1878(6) 0.105(8) Uani 1 1 d . U .
C76A C 0.9040(16) 0.0925(17) 0.1951(4) 0.086(6) Uani 1 1 d . U .
C77A C 0.8419(17) 0.1637(18) 0.2174(4) 0.092(7) Uani 1 1 d . U .
C78A C 0.8306(18) 0.2775(15) 0.2119(4) 0.085(7) Uani 1 1 d . . .
C79A C 0.7175(18) 0.3339(18) 0.2209(4) 0.095(7) Uani 1 1 d . U .
C80A C 0.661(2) 0.2633(19) 0.2289(5) 0.095(7) Uani 1 1 d . U .
C81A C 0.734(2) 0.162(2) 0.2280(4) 0.093(7) Uani 1 1 d . U .
C82A C 0.693(2) 0.0862(18) 0.2176(6) 0.105(8) Uani 1 1 d . . .
C83A C 0.416(2) 0.398(2) 0.0181(5) 0.104(8) Uani 1 1 d . U .
C84A C 0.700(3) 0.216(2) -0.0013(6) 0.118(9) Uani 1 1 d . U .
C85A C 0.939(2) 0.298(2) 0.0214(6) 0.107(8) Uani 1 1 d . . .
C86A C 0.873(2) 0.544(3) 0.0593(7) 0.119(9) Uani 1 1 d . U .
C87A C 0.596(2) 0.701(2) 0.0781(7) 0.102(8) Uani 1 1 d . U .
C88A C 0.245(2) 0.288(3) 0.0846(7) 0.120(9) Uani 1 1 d . U .
C89A C 0.836(2) -0.054(2) 0.0465(6) 0.104(8) Uani 1 1 d . . .
C90A C 1.092(2) 0.039(2) 0.0673(6) 0.103(8) Uani 1 1 d . U .
C91A C 0.959(2) 0.522(3) 0.1463(8) 0.114(9) Uani 1 1 d . U .
C92A C 0.676(3) 0.674(3) 0.1695(6) 0.134(11) Uani 1 1 d . U .
C93A C 0.286(2) 0.481(3) 0.2062(7) 0.144(11) Uani 1 1 d . U .
C94A C 0.411(3) -0.008(3) 0.1231(11) 0.157(14) Uani 1 1 d . U .
C95A C 1.087(2) 0.221(2) 0.1903(7) 0.123(9) Uani 1 1 d . U .
C96A C 0.515(3) 0.562(3) 0.2296(7) 0.136(10) Uani 1 1 d . U .
C97A C 0.464(3) 0.008(3) 0.2121(8) 0.140(12) Uani 1 1 d . U .
C98A C 0.813(2) -0.100(2) 0.2233(7) 0.108(8) Uani 1 1 d . U .
C03 C 0.147(3) -0.253(2) 0.1181(9) 0.142(10) Uani 1 1 d . U .
C04 C 0.243(3) -0.195(2) 0.1540(11) 0.168(13) Uani 1 1 d . U .
H04 H 0.3081 -0.1843 0.1575 0.202 Uiso 1 1 calc R U .
C05 C 0.240(3) -0.214(2) 0.1240(9) 0.179(13) Uani 1 1 d . U .
H05 H 0.2903 -0.2043 0.1087 0.215 Uiso 1 1 calc R U .
C06 C 0.180(4) -0.186(3) 0.1794(12) 0.196(16) Uani 1 1 d . U .
C07 C 0.119(2) -0.249(3) 0.1706(9) 0.160(12) Uani 1 1 d . U .
H07 H 0.0896 -0.2828 0.1867 0.192 Uiso 1 1 calc R U .
C08 C 0.102(3) -0.262(2) 0.1433(9) 0.148(11) Uani 1 1 d . U .
H08 H 0.0414 -0.2835 0.1422 0.178 Uiso 1 1 calc R U .
C09 C 0.127(3) -0.295(3) 0.0896(8) 0.224(18) Uani 1 1 d . U .
H09A H 0.1940 -0.3493 0.0833 0.336 Uiso 1 1 calc R U .
H09B H 0.1034 -0.2381 0.0733 0.336 Uiso 1 1 calc R U .
H09C H 0.0696 -0.3247 0.0940 0.336 Uiso 1 1 calc R U .
C010 C 0.194(4) -0.160(4) 0.2097(11) 0.31(3) Uani 1 1 d . U .
H01A H 0.1882 -0.2141 0.2252 0.468 Uiso 1 1 calc R U .
H01B H 0.1379 -0.0926 0.2136 0.468 Uiso 1 1 calc R U .
H01C H 0.2663 -0.1548 0.2106 0.468 Uiso 1 1 calc R U .
C011 C 0.597(2) 0.7142(19) 0.3977(8) 0.117(9) Uani 1 1 d . . .
C012 C 0.553(2) 0.7086(18) 0.3724(8) 0.122(9) Uani 1 1 d . U .
H012 H 0.4996 0.6771 0.3745 0.147 Uiso 1 1 calc R U .
C013 C 0.5761(19) 0.744(2) 0.3430(6) 0.112(8) Uani 1 1 d . U .
H013 H 0.5414 0.7367 0.3257 0.135 Uiso 1 1 calc R U .
C014 C 0.659(2) 0.7924(18) 0.3411(8) 0.112(8) Uani 1 1 d . U .
C015 C 0.694(2) 0.7930(19) 0.3676(9) 0.117(9) Uani 1 1 d . U .
H015 H 0.7511 0.8206 0.3662 0.140 Uiso 1 1 calc R U .
C016 C 0.673(2) 0.766(2) 0.3957(8) 0.129(9) Uani 1 1 d . U .
H016 H 0.7044 0.7788 0.4128 0.155 Uiso 1 1 calc R U .
C017 C 0.567(3) 0.673(2) 0.4278(7) 0.201(15) Uani 1 1 d . U .
H01D H 0.6146 0.6004 0.4324 0.302 Uiso 1 1 calc R U .
H01E H 0.4909 0.6772 0.4277 0.302 Uiso 1 1 calc R U .
H01F H 0.5740 0.7150 0.4434 0.302 Uiso 1 1 calc R U .
C018 C 0.679(3) 0.8205(18) 0.3104(7) 0.196(16) Uani 1 1 d . U .
H01G H 0.6260 0.8900 0.3041 0.294 Uiso 1 1 calc R U .
H01H H 0.6710 0.7698 0.2978 0.294 Uiso 1 1 calc R U .
H01I H 0.7526 0.8214 0.3078 0.294 Uiso 1 1 calc R U .

loop_
_atom_site_aniso_label
_atom_site_aniso_U_11
_atom_site_aniso_U_22
_atom_site_aniso_U_33
_atom_site_aniso_U_23
_atom_site_aniso_U_13
_atom_site_aniso_U_12
Y1 0.0630(13) 0.0511(11) 0.0940(15) 0.0046(10) 0.0008(10) -0.0100(9)
Y2 0.0912(16) 0.0576(12) 0.0791(15) 0.0031(10) 0.0066(11) -0.0251(10)
C01 0.061(12) 0.019(8) 0.087(13) 0.011(8) 0.017(9) 0.016(7)
C02 0.039(10) 0.069(10) 0.084(11) 0.021(9) 0.014(8) 0.027(8)
F1 0.138(12) 0.117(10) 0.155(12) 0.015(9) 0.068(10) -0.025(8)
F2 0.144(11) 0.075(8) 0.098(9) -0.012(7) 0.040(7) -0.002(7)
F3 0.111(9) 0.146(10) 0.081(9) -0.016(8) 0.016(7) 0.007(7)
F4 0.134(12) 0.157(12) 0.059(8) 0.021(7) 0.020(7) -0.016(9)
F5 0.135(11) 0.159(12) 0.057(8) 0.038(8) -0.004(7) -0.027(9)
F6 0.188(15) 0.136(13) 0.075(9) 0.014(9) -0.012(8) -0.072(12)
F7 0.167(13) 0.102(10) 0.112(11) -0.022(8) -0.048(9) -0.025(9)
F8 0.098(10) 0.150(11) 0.076(9) 0.013(8) -0.009(7) -0.036(8)
F9 0.072(9) 0.116(9) 0.106(10) -0.015(7) -0.016(7) -0.015(7)
F10 0.102(10) 0.100(9) 0.109(10) -0.049(8) 0.000(7) 0.004(7)
F11 0.075(10) 0.117(10) 0.193(14) -0.056(10) -0.008(9) -0.019(7)
F12 0.204(16) 0.131(11) 0.126(12) -0.004(9) -0.010(10) -0.119(12)
F13 0.150(14) 0.065(9) 0.251(19) -0.056(10) -0.055(13) 0.007(8)
F14 0.208(13) 0.080(8) 0.104(9) -0.010(7) 0.033(9) -0.062(8)
F15 0.150(13) 0.094(9) 0.148(12) -0.019(8) 0.056(10) -0.053(8)
F16 0.097(9) 0.122(9) 0.232(12) -0.005(9) 0.017(8) -0.048(7)
F17 0.111(12) 0.158(14) 0.255(18) -0.079(13) 0.053(11) -0.063(10)
F18 0.138(12) 0.290(17) 0.166(13) 0.071(13) 0.027(10) -0.078(11)
F19 0.125(12) 0.140(12) 0.130(12) 0.073(9) -0.052(9) -0.040(9)
F20 0.120(8) 0.073(7) 0.109(8) 0.033(6) 0.020(7) 0.001(6)
F21 0.145(12) 0.060(8) 0.160(13) 0.050(8) -0.014(9) -0.047(8)
F22 0.153(14) 0.166(14) 0.157(14) -0.043(12) -0.095(12) 0.009(10)
F23 0.109(11) 0.109(10) 0.171(14) 0.044(10) -0.038(9) -0.007(8)
F24 0.077(9) 0.103(9) 0.144(12) 0.022(8) 0.004(8) 0.022(7)
F25 0.101(15) 0.068(15) 0.10(2) 0.028(12) -0.021(12) -0.046(11)
F26 0.062(13) 0.101(14) 0.091(17) 0.019(12) -0.018(11) -0.043(10)
F27 0.101(17) 0.079(16) 0.086(15) 0.016(11) 0.005(11) -0.059(13)
F25B 0.09(3) 0.14(3) 0.15(3) 0.02(2) 0.02(2) -0.07(2)
F26B 0.11(2) 0.06(2) 0.08(2) 0.006(18) -0.004(17) -0.019(17)
F27B 0.14(3) 0.13(3) 0.15(3) 0.02(2) -0.03(2) -0.08(2)
F28 0.135(11) 0.049(6) 0.178(13) 0.038(7) -0.015(9) -0.052(7)
F29 0.105(10) 0.060(7) 0.135(11) -0.008(7) 0.023(8) -0.013(6)
F30 0.137(9) 0.072(7) 0.107(8) -0.003(6) 0.043(7) -0.031(6)
F31 0.098(9) 0.062(7) 0.144(11) 0.041(7) -0.024(7) -0.020(6)
F32 0.097(10) 0.096(9) 0.134(11) -0.008(8) -0.033(8) -0.003(7)
F33 0.073(8) 0.092(8) 0.109(9) 0.030(7) -0.016(7) -0.017(6)
F34 0.08(2) 0.09(2) 0.06(2) 0.032(15) -0.017(15) -0.068(16)
F35 0.047(17) 0.072(18) 0.077(19) 0.019(16) -0.009(15) -0.015(13)
F36 0.085(19) 0.068(19) 0.09(2) -0.01(2) -0.01(2) -0.015(14)
F34B 0.093(17) 0.111(17) 0.17(2) 0.026(16) -0.025(15) -0.054(14)
F35B 0.100(16) 0.041(12) 0.082(19) 0.002(14) 0.010(16) -0.021(10)
F36B 0.072(15) 0.061(12) 0.16(3) 0.009(17) 0.023(18) -0.018(10)
F37 0.059(8) 0.089(8) 0.198(13) 0.000(8) 0.036(7) -0.033(6)
F38 0.110(10) 0.070(8) 0.124(11) -0.016(7) 0.020(8) -0.028(7)
F39 0.063(8) 0.118(9) 0.113(10) 0.015(7) 0.000(7) -0.032(7)
F40 0.114(9) 0.084(8) 0.084(8) 0.030(6) 0.003(7) 0.003(7)
F41 0.135(11) 0.082(8) 0.068(8) 0.026(7) -0.025(7) -0.020(7)
F42 0.113(11) 0.073(7) 0.097(9) 0.041(6) -0.006(7) 0.013(7)
F43 0.097(14) 0.077(12) 0.106(13) -0.015(9) -0.001(9) -0.023(9)
F44 0.061(12) 0.073(12) 0.098(12) -0.007(8) 0.002(8) -0.018(8)
F45 0.050(16) 0.065(15) 0.029(12) -0.009(11) -0.007(11) -0.014(12)
F43B 0.07(2) 0.09(2) 0.17(3) -0.01(2) 0.00(2) -0.016(15)
F44B 0.13(2) 0.055(15) 0.14(2) 0.018(14) -0.036(17) -0.023(14)
F45B 0.067(16) 0.091(18) 0.14(2) -0.016(18) -0.056(14) -0.022(13)
F46 0.066(7) 0.040(6) 0.191(12) -0.011(7) -0.002(7) -0.021(5)
F47 0.061(8) 0.058(7) 0.136(10) -0.008(6) -0.005(6) -0.014(5)
F48 0.095(9) 0.071(7) 0.138(11) -0.024(7) 0.043(8) -0.026(6)
C1 0.038(11) 0.031(9) 0.106(14) -0.012(9) 0.023(9) 0.004(8)
C2 0.067(14) 0.035(9) 0.087(14) -0.003(9) 0.026(10) -0.030(9)
C3 0.100(17) 0.061(12) 0.041(11) 0.009(9) 0.003(10) 0.005(11)
C4 0.083(17) 0.095(15) 0.058(13) -0.020(11) 0.015(11) -0.059(13)
C5 0.044(14) 0.068(13) 0.104(16) 0.007(11) -0.007(10) -0.020(10)
C6 0.106(18) 0.031(10) 0.096(15) -0.012(10) -0.008(13) -0.032(11)
C7 0.036(12) 0.043(10) 0.117(17) 0.005(10) -0.020(10) -0.029(8)
C8 0.074(15) 0.081(14) 0.060(14) 0.016(11) 0.023(10) 0.004(11)
C9 0.063(13) 0.028(9) 0.102(16) 0.010(9) 0.034(11) -0.006(8)
C10 0.078(14) 0.060(11) 0.042(12) 0.012(9) -0.009(10) -0.031(10)
C11 0.064(16) 0.028(10) 0.14(2) -0.008(11) 0.015(14) -0.001(10)
C12 0.095(19) 0.056(14) 0.071(14) 0.003(11) 0.018(12) -0.006(13)
C13 0.084(16) 0.035(10) 0.068(14) 0.005(9) -0.007(11) 0.008(9)
C14 0.052(14) 0.064(13) 0.075(13) 0.021(10) -0.007(10) -0.019(10)
C15 0.025(13) 0.065(13) 0.111(17) 0.010(11) -0.007(10) 0.009(9)
C16 0.093(15) 0.066(13) 0.027(10) 0.005(9) -0.018(9) -0.007(10)
C17 0.048(12) 0.078(14) 0.066(14) -0.004(11) 0.005(9) -0.011(10)
C18 0.083(14) 0.040(10) 0.075(14) 0.014(10) -0.006(10) -0.038(9)
C19 0.036(13) 0.118(17) 0.085(15) -0.035(13) 0.005(10) -0.038(11)
C20 0.081(15) 0.051(11) 0.065(14) -0.004(10) -0.005(11) -0.017(10)
C21 0.100(18) 0.032(10) 0.101(17) 0.003(11) 0.005(14) 0.011(10)
C22 0.060(14) 0.029(9) 0.104(18) 0.011(10) -0.023(13) -0.023(8)
C23 0.108(19) 0.060(12) 0.030(11) 0.009(9) -0.003(11) 0.014(11)
C24 0.075(15) 0.037(10) 0.070(15) 0.005(10) 0.013(13) 0.016(9)
C25 0.038(12) 0.080(14) 0.068(14) 0.021(11) 0.002(9) -0.006(9)
C26 0.050(12) 0.029(10) 0.121(18) 0.004(11) 0.005(11) 0.002(8)
C27 0.051(12) 0.031(9) 0.086(14) 0.010(9) 0.007(9) -0.017(7)
C28 0.043(13) 0.026(9) 0.126(18) 0.005(10) 0.021(10) -0.005(8)
C29 0.029(12) 0.076(13) 0.102(15) 0.004(12) 0.037(10) -0.002(10)
C30 0.067(12) 0.080(15) 0.077(15) 0.003(12) 0.031(11) -0.028(11)
C31 0.057(13) 0.072(14) 0.11(2) 0.002(13) 0.019(13) -0.029(10)
C32 0.052(16) 0.060(14) 0.12(2) 0.019(13) 0.012(12) -0.011(11)
C33 0.082(16) 0.101(16) 0.051(13) 0.042(11) -0.014(10) -0.031(12)
C34 0.084(17) 0.024(9) 0.078(15) 0.000(9) -0.002(12) -0.001(9)
C35 0.087(17) 0.034(10) 0.074(15) 0.014(10) -0.017(12) 0.002(10)
C36 0.049(13) 0.032(9) 0.137(18) 0.018(11) -0.018(11) -0.009(8)
C37 0.118(17) 0.096(16) 0.028(11) 0.030(11) -0.034(11) -0.062(14)
C38 0.054(13) 0.108(17) 0.062(14) 0.039(12) -0.008(9) -0.042(11)
C39 0.056(12) 0.047(11) 0.079(15) 0.007(10) -0.004(9) -0.007(8)
C40 0.062(12) 0.043(10) 0.046(11) 0.013(8) -0.028(9) -0.026(8)
C41 0.055(14) 0.128(18) 0.062(14) 0.022(13) 0.004(10) -0.007(12)
C42 0.098(16) 0.039(10) 0.071(15) -0.016(10) -0.009(12) -0.022(10)
C43 0.119(19) 0.019(9) 0.101(16) 0.002(10) -0.018(14) -0.026(10)
C44 0.047(12) 0.026(8) 0.060(13) -0.010(8) 0.001(10) 0.007(7)
C45 0.108(18) 0.031(9) 0.034(11) 0.007(8) -0.005(11) 0.007(10)
C46 0.022(11) 0.044(10) 0.123(19) 0.009(9) -0.014(10) -0.014(8)
C47 0.053(14) 0.054(11) 0.114(16) 0.022(10) -0.023(11) -0.027(9)
C48 0.027(11) 0.043(10) 0.112(17) -0.002(10) 0.004(10) -0.016(8)
C49 0.026(11) 0.100(16) 0.084(15) 0.016(12) 0.015(9) 0.004(10)
C50 0.012(8) 0.029(8) 0.088(12) 0.002(8) -0.009(8) -0.003(6)
C51 0.027(10) 0.031(9) 0.105(16) -0.004(10) 0.008(9) -0.011(7)
C52 0.030(11) 0.058(11) 0.115(16) 0.013(11) 0.016(10) -0.003(8)
C53 0.099(16) 0.028(9) 0.072(14) 0.008(9) -0.018(12) -0.017(9)
C54 0.091(12) 0.038(8) 0.082(11) 0.017(8) -0.003(9) -0.048(8)
C55 0.019(10) 0.020(7) 0.126(16) 0.013(9) 0.004(9) -0.012(6)
C56 0.071(15) 0.059(12) 0.070(15) 0.010(10) 0.000(12) -0.025(10)
C57 0.058(15) 0.021(9) 0.13(2) 0.006(10) -0.011(11) -0.005(8)
C58 0.020(11) 0.052(11) 0.081(15) 0.026(9) 0.000(8) 0.010(7)
C59 0.052(12) 0.020(8) 0.108(17) -0.005(10) -0.009(11) -0.011(8)
C60 0.042(11) 0.031(9) 0.069(13) -0.011(9) -0.009(9) 0.001(7)
C61 0.065(15) 0.072(12) 0.070(14) 0.015(10) -0.003(11) -0.044(10)
C62 0.075(14) 0.118(17) 0.021(10) 0.019(10) -0.007(9) -0.046(13)
C63 0.078(12) 0.046(9) 0.075(12) 0.006(9) 0.014(9) -0.052(9)
C64 0.034(13) 0.082(14) 0.090(15) 0.036(12) -0.011(10) -0.017(10)
C65 0.024(11) 0.073(12) 0.082(13) 0.012(10) -0.016(9) -0.030(9)
C66 0.085(15) 0.057(11) 0.043(12) 0.023(9) -0.008(10) -0.023(10)
C67 0.021(11) 0.078(13) 0.056(12) -0.001(9) -0.003(8) -0.010(8)
C68 0.094(17) 0.064(13) 0.059(13) 0.000(10) -0.033(11) -0.032(12)
C69 0.085(15) 0.046(11) 0.100(16) -0.003(10) -0.010(12) -0.041(10)
C70 0.051(15) 0.091(15) 0.087(15) 0.019(11) -0.014(10) -0.037(11)
C71 0.103(18) 0.059(13) 0.109(18) 0.007(12) -0.012(14) -0.033(12)
C72 0.097(18) 0.021(9) 0.13(2) 0.012(11) -0.024(15) -0.033(10)
C73 0.080(15) 0.023(8) 0.065(13) 0.014(8) -0.004(11) -0.005(8)
C74 0.089(15) 0.025(9) 0.064(13) 0.000(8) -0.004(11) 0.020(9)
C75 0.058(13) 0.034(10) 0.081(15) -0.016(10) 0.002(10) -0.001(8)
C76 0.088(15) 0.040(10) 0.071(14) 0.002(9) -0.014(11) -0.025(10)
C77 0.071(15) 0.066(13) 0.064(13) 0.007(10) -0.002(10) -0.031(10)
C78 0.075(14) 0.077(14) 0.033(11) 0.009(9) -0.001(9) -0.020(10)
C79 0.051(11) 0.099(14) 0.029(9) 0.023(9) 0.002(8) 0.014(10)
C80 0.019(9) 0.032(8) 0.114(13) -0.011(8) 0.005(8) -0.017(7)
C81 0.064(13) 0.017(8) 0.098(14) -0.020(8) 0.015(10) 0.005(8)
C82 0.064(15) 0.059(11) 0.085(14) 0.000(10) -0.021(10) -0.033(10)
C83 0.21(3) 0.11(2) 0.037(14) 0.029(14) -0.032(18) -0.06(2)
C84 0.096(19) 0.12(2) 0.08(2) 0.078(18) -0.002(14) -0.039(17)
C85 0.064(15) 0.130(18) 0.064(14) 0.003(13) -0.001(11) -0.028(12)
C86 0.091(18) 0.117(17) 0.113(18) -0.006(16) 0.004(15) -0.045(15)
C87 0.111(17) 0.028(10) 0.105(16) 0.014(11) -0.002(14) -0.026(10)
C88 0.088(17) 0.050(12) 0.117(17) 0.047(12) 0.012(13) 0.004(11)
C89 0.086(18) 0.103(18) 0.052(14) 0.038(13) 0.003(12) -0.028(14)
C90 0.070(14) 0.136(16) 0.078(14) 0.019(13) 0.015(11) -0.028(12)
C91 0.035(15) 0.074(17) 0.12(2) 0.019(15) -0.003(13) -0.034(11)
C92 0.12(2) 0.10(2) 0.078(17) -0.041(15) 0.033(15) -0.037(16)
C93 0.043(13) 0.079(14) 0.133(18) -0.012(14) 0.013(12) -0.007(11)
C94 0.069(15) 0.116(16) 0.143(17) 0.017(15) 0.019(14) -0.036(13)
C95 0.061(17) 0.081(17) 0.12(2) -0.011(15) -0.021(15) -0.025(13)
C96 0.047(14) 0.105(18) 0.078(17) -0.020(15) 0.029(12) 0.014(12)
C97 0.122(19) 0.071(14) 0.090(16) 0.023(12) -0.008(14) -0.059(14)
C98 0.12(2) 0.042(13) 0.13(2) 0.007(13) 0.005(18) -0.007(13)
Y3 0.0796(16) 0.0934(16) 0.0769(15) 0.0146(12) 0.0000(11) -0.0057(11)
Y4 0.1080(18) 0.1003(17) 0.0738(16) 0.0154(12) -0.0081(12) -0.0167(13)
C01A 0.089(17) 0.077(15) 0.15(2) 0.014(14) 0.013(14) -0.015(12)
C02A 0.076(14) 0.112(16) 0.039(11) 0.022(11) 0.011(9) 0.008(12)
F1A 0.201(16) 0.111(11) 0.163(14) -0.010(10) -0.078(12) 0.040(10)
F2A 0.183(14) 0.185(14) 0.144(12) 0.049(10) -0.083(11) -0.110(12)
F3A 0.185(16) 0.157(14) 0.089(11) 0.011(10) -0.026(10) -0.006(12)
F4A 0.176(13) 0.199(13) 0.083(9) -0.020(9) -0.005(9) 0.002(11)
F5A 0.183(15) 0.108(11) 0.101(10) -0.009(8) 0.009(9) -0.035(10)
F6A 0.22(2) 0.27(2) 0.111(13) -0.011(12) -0.041(12) -0.144(18)
F7A 0.21(2) 0.28(2) 0.103(13) 0.014(12) 0.017(12) -0.139(18)
F8A 0.24(2) 0.23(2) 0.109(13) -0.060(13) 0.099(14) -0.090(16)
F9A 0.154(13) 0.162(14) 0.092(10) 0.052(10) 0.008(9) -0.039(10)
F10A 0.162(17) 0.220(19) 0.125(13) 0.054(12) 0.025(11) -0.071(14)
F11A 0.144(13) 0.177(14) 0.088(10) 0.039(9) -0.025(9) -0.067(10)
F12A 0.22(2) 0.169(16) 0.151(16) -0.012(12) 0.010(13) -0.110(15)
F13A 0.169(16) 0.105(10) 0.143(13) 0.037(9) -0.014(11) -0.025(10)
F14A 0.216(18) 0.066(9) 0.134(13) 0.001(8) -0.028(12) -0.019(9)
F15A 0.238(19) 0.107(11) 0.096(11) 0.016(8) 0.039(11) -0.037(11)
F16A 0.167(16) 0.229(19) 0.25(2) 0.081(16) -0.040(13) -0.123(15)
F17A 0.082(11) 0.26(2) 0.155(15) -0.056(14) -0.002(10) -0.044(11)
F18A 0.077(11) 0.152(14) 0.33(2) -0.060(14) -0.039(12) -0.027(10)
F19A 0.163(17) 0.129(13) 0.27(2) -0.088(13) 0.079(16) -0.032(12)
F20A 0.174(15) 0.129(12) 0.106(11) -0.034(9) -0.011(10) -0.013(10)
F21A 0.199(17) 0.080(10) 0.164(15) -0.011(10) 0.016(11) -0.009(10)
F22A 0.104(13) 0.219(19) 0.26(2) -0.144(17) 0.069(12) -0.042(12)
F23A 0.116(9) 0.133(10) 0.151(10) 0.022(8) 0.042(8) -0.016(7)
F24A 0.151(13) 0.165(14) 0.118(12) -0.033(10) -0.023(10) 0.013(10)
F25A 0.163(18) 0.155(16) 0.29(2) -0.031(15) -0.023(15) -0.061(13)
F26A 0.212(19) 0.166(16) 0.153(15) 0.058(13) -0.057(13) -0.101(14)
F27A 0.129(13) 0.193(16) 0.171(16) -0.066(13) 0.012(11) -0.095(12)
F28A 0.137(13) 0.141(12) 0.138(13) -0.031(10) -0.040(10) 0.007(9)
F29A 0.246(18) 0.055(8) 0.148(14) -0.013(8) 0.005(12) -0.047(9)
F30A 0.106(11) 0.097(10) 0.213(16) -0.049(10) -0.014(10) -0.007(8)
F31A 0.133(11) 0.120(10) 0.122(10) 0.038(8) 0.035(8) -0.013(8)
F32A 0.150(13) 0.131(12) 0.122(13) -0.038(10) 0.014(9) -0.028(10)
F33A 0.087(10) 0.147(12) 0.106(10) 0.016(9) 0.007(8) 0.003(8)
F34A 0.122(12) 0.151(13) 0.274(17) -0.060(13) 0.020(11) -0.065(10)
F35A 0.18(2) 0.077(15) 0.11(2) -0.026(14) 0.012(18) -0.083(15)
F35C 0.192(18) 0.186(17) 0.34(2) -0.085(18) 0.011(18) -0.116(15)
F36A 0.094(17) 0.090(16) 0.100(19) -0.004(12) -0.038(13) -0.069(13)
F37A 0.142(14) 0.224(19) 0.130(13) -0.027(13) -0.022(10) -0.108(14)
F38A 0.155(13) 0.170(14) 0.096(10) 0.027(10) -0.035(9) -0.008(10)
F39A 0.071(9) 0.238(15) 0.120(11) -0.042(10) -0.006(7) -0.010(9)
F40A 0.105(10) 0.142(12) 0.136(12) -0.038(9) -0.014(8) 0.039(9)
F41A 0.071(10) 0.146(13) 0.156(14) -0.047(10) -0.005(8) -0.004(8)
F42A 0.181(14) 0.145(12) 0.099(11) -0.020(9) 0.032(10) 0.013(10)
F43A 0.051(12) 0.069(11) 0.116(15) 0.000(9) 0.044(9) 0.018(8)
F44A 0.196(18) 0.218(19) 0.27(2) 0.015(17) 0.011(16) -0.080(15)
F45A 0.18(3) 0.13(2) 0.15(2) -0.029(18) 0.05(2) -0.062(19)
F44C 0.067(15) 0.070(14) 0.052(14) 0.024(10) -0.017(10) -0.013(11)
F45C 0.094(19) 0.024(14) 0.10(2) -0.008(13) -0.009(15) -0.011(12)
F46A 0.146(13) 0.093(9) 0.127(11) 0.019(8) -0.004(9) -0.017(8)
F47A 0.180(16) 0.128(12) 0.142(14) 0.054(10) -0.070(12) -0.026(10)
F48A 0.138(12) 0.072(8) 0.180(14) 0.025(9) -0.005(10) -0.006(8)
C1A 0.031(13) 0.067(13) 0.082(15) 0.007(11) 0.003(9) 0.026(10)
C2A 0.13(2) 0.094(18) 0.078(16) -0.004(13) -0.044(15) -0.049(17)
C3A 0.113(18) 0.071(13) 0.066(13) -0.019(11) 0.022(12) -0.002(13)
C4A 0.064(17) 0.112(19) 0.085(16) 0.031(14) -0.002(13) -0.051(15)
C5A 0.073(17) 0.123(19) 0.066(15) -0.005(14) -0.001(12) -0.019(13)
C6A 0.100(18) 0.071(14) 0.064(13) 0.040(11) -0.030(12) -0.022(12)
C7A 0.092(17) 0.041(11) 0.083(16) 0.000(10) 0.020(13) -0.006(11)
C8A 0.018(11) 0.047(12) 0.13(2) -0.005(12) 0.003(10) 0.012(8)
C9A 0.066(14) 0.083(16) 0.075(15) 0.008(12) 0.003(11) -0.013(11)
C10A 0.051(15) 0.079(11) 0.102(18) 0.008(12) 0.000(12) -0.004(11)
C11A 0.11(2) 0.089(11) 0.080(16) 0.016(13) 0.011(14) -0.037(14)
C12A 0.068(16) 0.081(15) 0.089(16) -0.006(13) -0.001(12) -0.035(12)
C13A 0.14(2) 0.15(2) 0.038(13) -0.006(13) -0.010(12) -0.089(19)
C14A 0.10(2) 0.089(15) 0.049(13) -0.021(11) -0.010(12) -0.016(13)
C15A 0.10(2) 0.066(15) 0.106(19) -0.030(13) -0.023(15) -0.020(13)
C16A 0.104(17) 0.082(15) 0.048(13) -0.020(11) 0.001(11) -0.028(12)
C17A 0.056(14) 0.075(15) 0.110(19) -0.031(14) 0.004(12) 0.002(11)
C18A 0.051(13) 0.111(19) 0.065(15) 0.029(13) 0.003(10) -0.021(12)
C19A 0.13(2) 0.053(12) 0.074(14) -0.007(11) 0.034(14) -0.029(12)
C20A 0.043(14) 0.109(16) 0.091(17) 0.002(13) -0.015(11) -0.029(11)
C21A 0.11(2) 0.103(18) 0.076(16) 0.016(14) 0.011(14) -0.053(14)
C22A 0.087(16) 0.092(14) 0.054(14) -0.002(11) -0.019(12) 0.015(12)
C23A 0.10(2) 0.075(15) 0.09(2) 0.015(14) 0.016(17) -0.003(13)
C24A 0.065(16) 0.063(14) 0.13(2) -0.017(15) -0.023(15) 0.011(11)
C25A 0.082(14) 0.058(12) 0.066(13) 0.016(11) 0.016(11) 0.005(10)
C26A 0.090(17) 0.12(2) 0.063(16) -0.008(15) 0.001(12) -0.017(14)
C27A 0.073(14) 0.082(15) 0.061(14) 0.020(13) -0.001(11) -0.011(11)
C28A 0.035(13) 0.074(14) 0.108(18) -0.005(12) -0.011(10) -0.003(9)
C29A 0.085(17) 0.071(15) 0.12(2) 0.008(14) -0.019(14) -0.033(13)
C30A 0.034(13) 0.056(12) 0.16(2) -0.013(13) 0.013(12) -0.022(9)
C31A 0.085(16) 0.090(15) 0.054(13) 0.005(11) 0.004(11) -0.015(12)
C32A 0.11(2) 0.084(16) 0.065(15) -0.007(12) -0.018(13) -0.011(14)
C33A 0.14(2) 0.087(16) 0.082(19) -0.025(14) 0.008(16) -0.018(15)
C34A 0.053(16) 0.075(14) 0.100(18) -0.010(13) 0.008(13) 0.009(11)
C35A 0.035(13) 0.066(11) 0.094(16) -0.015(10) 0.004(10) -0.019(9)
C36A 0.076(16) 0.084(15) 0.12(2) 0.000(12) 0.008(13) -0.028(11)
C37A 0.018(11) 0.048(11) 0.15(2) -0.005(11) 0.029(11) -0.003(8)
C38A 0.064(14) 0.083(15) 0.061(14) -0.025(12) 0.028(11) -0.015(11)
C39A 0.055(13) 0.118(17) 0.067(14) -0.009(13) 0.012(10) 0.004(11)
C40A 0.102(17) 0.090(16) 0.061(15) -0.006(12) 0.024(12) -0.019(13)
C41A 0.101(16) 0.045(11) 0.068(14) -0.010(10) 0.014(11) -0.007(10)
C42A 0.090(17) 0.110(17) 0.059(14) 0.031(13) -0.015(12) -0.038(13)
C43A 0.15(2) 0.062(13) 0.065(14) -0.013(11) 0.007(14) -0.008(12)
C44A 0.064(16) 0.085(15) 0.086(18) -0.004(13) -0.001(13) 0.011(11)
C45A 0.064(14) 0.115(16) 0.054(13) -0.002(11) 0.000(11) -0.005(11)
C46A 0.086(16) 0.056(12) 0.079(15) 0.003(11) 0.007(12) 0.031(10)
C47A 0.096(17) 0.061(14) 0.13(2) -0.013(15) 0.002(13) 0.028(12)
C48A 0.036(12) 0.081(15) 0.103(18) 0.007(13) 0.010(10) -0.012(10)
C49A 0.14(2) 0.066(15) 0.14(2) 0.030(14) -0.014(18) -0.047(16)
C50A 0.091(15) 0.091(13) 0.090(16) 0.029(12) 0.000(12) -0.036(12)
C51A 0.082(17) 0.16(3) 0.050(14) 0.005(16) 0.013(11) -0.047(16)
C52A 0.12(2) 0.11(2) 0.12(2) -0.041(17) 0.043(18) -0.063(18)
C53A 0.069(18) 0.073(15) 0.14(3) -0.012(16) 0.024(17) -0.022(12)
C54A 0.109(15) 0.072(13) 0.079(15) 0.010(12) -0.006(15) -0.050(13)
C55A 0.090(14) 0.096(16) 0.081(16) 0.000(13) -0.010(14) -0.029(13)
C56A 0.061(17) 0.055(12) 0.12(2) 0.001(12) 0.016(15) 0.012(10)
C57A 0.096(15) 0.058(11) 0.106(15) 0.011(11) 0.023(13) 0.007(10)
C58A 0.029(12) 0.049(11) 0.14(2) 0.010(12) 0.012(11) -0.014(8)
C59A 0.067(16) 0.097(17) 0.104(19) 0.019(15) 0.036(12) -0.029(12)
C60A 0.117(19) 0.038(12) 0.083(17) 0.005(11) 0.021(14) 0.017(11)
C61A 0.048(13) 0.099(17) 0.066(14) -0.008(12) -0.013(10) 0.011(11)
C62A 0.12(2) 0.079(16) 0.062(15) 0.012(12) -0.006(13) -0.005(14)
C63A 0.069(14) 0.065(12) 0.067(14) -0.024(11) 0.007(10) 0.012(10)
C64A 0.073(17) 0.120(19) 0.076(16) -0.014(14) -0.031(12) 0.018(13)
C65A 0.15(3) 0.074(16) 0.080(17) -0.034(13) 0.020(16) -0.043(16)
C66A 0.104(17) 0.105(16) 0.048(13) -0.010(12) 0.001(11) 0.002(14)
C67A 0.076(18) 0.15(2) 0.062(15) 0.019(15) -0.016(12) -0.016(17)
C68A 0.041(14) 0.090(16) 0.124(19) 0.011(14) 0.006(12) -0.012(12)
C69A 0.079(16) 0.090(12) 0.084(16) 0.031(11) 0.025(12) -0.021(11)
C70A 0.16(3) 0.114(17) 0.050(14) 0.001(13) -0.003(15) -0.004(13)
C71A 0.062(13) 0.092(13) 0.108(15) 0.020(11) 0.035(11) -0.016(10)
C72A 0.11(2) 0.045(11) 0.068(15) 0.011(11) 0.015(14) -0.023(11)
C73A 0.08(2) 0.106(18) 0.10(2) 0.009(14) -0.013(17) -0.029(14)
C74A 0.090(17) 0.074(14) 0.076(15) 0.036(12) 0.005(13) -0.017(12)
C75A 0.124(18) 0.052(12) 0.102(17) 0.017(13) 0.015(14) 0.000(12)
C76A 0.080(12) 0.061(11) 0.065(12) 0.008(10) 0.019(10) 0.026(9)
C77A 0.070(14) 0.113(16) 0.067(13) 0.015(12) -0.010(10) -0.007(11)
C78A 0.115(18) 0.069(14) 0.035(12) -0.015(10) 0.005(11) 0.011(12)
C79A 0.097(16) 0.102(16) 0.061(13) -0.021(12) -0.024(11) 0.001(13)
C80A 0.087(15) 0.093(13) 0.119(15) 0.018(11) -0.015(11) -0.056(12)
C81A 0.112(15) 0.103(14) 0.035(10) 0.039(10) -0.025(10) -0.014(12)
C82A 0.09(2) 0.073(16) 0.12(2) 0.023(15) 0.009(15) -0.005(14)
C83A 0.112(17) 0.133(14) 0.051(13) -0.050(14) -0.011(13) -0.011(12)
C84A 0.14(2) 0.084(16) 0.105(19) -0.013(15) 0.005(16) -0.009(15)
C85A 0.10(2) 0.13(2) 0.066(18) 0.019(17) 0.013(15) -0.027(17)
C86A 0.066(16) 0.18(2) 0.105(19) -0.008(18) 0.019(14) -0.042(16)
C87A 0.086(16) 0.099(17) 0.090(17) -0.006(15) -0.015(14) 0.002(13)
C88A 0.076(17) 0.15(2) 0.111(19) 0.014(17) -0.009(15) -0.020(15)
C89A 0.13(2) 0.09(2) 0.10(2) 0.026(18) -0.038(18) -0.048(18)
C90A 0.083(14) 0.098(14) 0.081(14) 0.000(13) 0.010(12) 0.017(11)
C91A 0.115(19) 0.111(19) 0.11(2) -0.044(17) -0.029(17) -0.020(16)
C92A 0.15(2) 0.12(3) 0.078(19) 0.009(18) 0.015(18) -0.001(17)
C93A 0.120(17) 0.17(2) 0.085(17) 0.050(17) 0.004(13) 0.000(17)
C94A 0.15(2) 0.11(2) 0.22(3) 0.045(19) 0.03(2) -0.068(19)
C95A 0.111(17) 0.124(16) 0.096(16) -0.024(14) -0.002(14) 0.008(13)
C96A 0.14(2) 0.14(2) 0.080(17) 0.001(17) 0.008(17) -0.007(18)
C97A 0.18(3) 0.13(2) 0.103(19) 0.001(17) -0.077(18) -0.033(19)
C98A 0.059(15) 0.107(17) 0.133(19) 0.014(16) 0.027(14) -0.010(13)
C03 0.104(19) 0.082(16) 0.188(19) 0.019(16) 0.015(16) 0.017(13)
C04 0.21(3) 0.085(17) 0.21(3) 0.01(2) -0.01(2) -0.054(17)
C05 0.21(3) 0.078(17) 0.19(3) 0.008(18) 0.01(2) 0.004(17)
C06 0.22(3) 0.16(3) 0.19(3) -0.03(2) -0.03(2) -0.03(2)
C07 0.11(2) 0.14(3) 0.18(2) 0.02(3) -0.01(2) -0.002(19)
C08 0.13(2) 0.093(16) 0.163(18) 0.035(18) -0.009(17) 0.010(15)
C09 0.15(3) 0.22(3) 0.18(2) -0.02(2) -0.02(2) 0.07(2)
C010 0.32(5) 0.29(5) 0.29(4) -0.04(4) -0.11(4) -0.04(4)
C011 0.11(2) 0.073(17) 0.14(3) 0.018(17) 0.000(19) -0.018(14)
C012 0.14(2) 0.075(15) 0.14(2) -0.033(16) -0.010(19) -0.023(14)
C013 0.062(15) 0.122(18) 0.126(19) -0.017(15) -0.008(13) 0.000(13)
C014 0.10(2) 0.069(16) 0.14(2) -0.043(17) 0.008(19) 0.003(14)
C015 0.098(17) 0.074(15) 0.17(2) -0.039(17) 0.009(18) -0.010(12)
C016 0.110(19) 0.104(17) 0.17(2) 0.007(17) -0.002(17) -0.043(15)
C017 0.30(4) 0.09(2) 0.17(3) 0.00(2) 0.01(3) -0.04(2)
C018 0.26(3) 0.058(15) 0.18(2) -0.002(17) 0.05(3) 0.041(18)

loop_
_atom_type_symbol
_atom_type_description
_atom_type_scat_dispersion_real
_atom_type_scat_dispersion_imag
_atom_type_scat_source
C C 0.0033 0.0016 'International Tables Vol C Tables 4.2.6.8 and 6.1.1.4'
F F 0.0171 0.0103 'International Tables Vol C Tables 4.2.6.8 and 6.1.1.4'
Y Y -2.7962 3.5667 'International Tables Vol C Tables 4.2.6.8 and 6.1.1.4'
H H 0.0000 0.0000 'International Tables Vol C Tables 4.2.6.8 and 6.1.1.4'

loop_
_geom_angle_atom_site_label_1
_geom_angle_atom_site_label_2
_geom_angle_atom_site_label_3
_geom_angle
C01 Y1 C8 153.8(6)
C01 Y1 C7 149.7(7)
C8 Y1 C7 35.6(6)
C01 Y1 C25 150.1(7)
C8 Y1 C25 35.1(6)
C7 Y1 C25 59.1(6)
C01 Y1 C02 24.9(5)
C8 Y1 C02 166.1(8)
C7 Y1 C02 134.6(7)
C25 Y1 C02 158.4(7)
C01 Y1 C26 115.8(7)
C8 Y1 C26 62.8(7)
C7 Y1 C26 93.0(6)
C25 Y1 C26 34.3(6)
C02 Y1 C26 130.5(7)
C01 Y1 C9 120.0(6)
C8 Y1 C9 33.9(5)
C7 Y1 C9 60.5(5)
C25 Y1 C9 58.1(6)
C02 Y1 C9 140.1(6)
C26 Y1 C9 68.0(7)
C01 Y1 C6 115.5(7)
C8 Y1 C6 60.8(7)
C7 Y1 C6 34.3(5)
C25 Y1 C6 91.9(7)
C02 Y1 C6 105.9(7)
C26 Y1 C6 123.6(7)
C9 Y1 C6 67.3(7)
C01 Y1 C23 148.9(7)
C8 Y1 C23 55.0(7)
C7 Y1 C23 33.4(5)
C25 Y1 C23 55.3(8)
C02 Y1 C23 124.0(8)
C26 Y1 C23 86.2(7)
C9 Y1 C23 87.8(6)
C6 Y1 C23 59.7(6)
C01 Y1 C24 148.4(6)
C8 Y1 C24 55.5(6)
C7 Y1 C24 55.7(6)
C25 Y1 C24 34.1(6)
C02 Y1 C24 132.4(6)
C26 Y1 C24 57.3(6)
C9 Y1 C24 87.5(6)
C6 Y1 C24 88.2(7)
C23 Y1 C24 31.2(6)
C01 Y1 C1 95.7(6)
C8 Y1 C1 68.1(6)
C7 Y1 C1 58.7(5)
C25 Y1 C1 103.1(6)
C02 Y1 C1 98.5(6)
C26 Y1 C1 122.2(6)
C9 Y1 C1 54.2(6)
C6 Y1 C1 31.6(5)
C23 Y1 C1 89.6(5)
C24 Y1 C1 114.1(6)
C01 Y1 C27 97.5(6)
C8 Y1 C27 68.5(7)
C7 Y1 C27 104.0(5)
C25 Y1 C27 55.6(6)
C02 Y1 C27 120.2(7)
C26 Y1 C27 30.2(5)
C9 Y1 C27 54.6(6)
C6 Y1 C27 121.7(6)
C23 Y1 C27 110.9(7)
C24 Y1 C27 85.7(6)
C1 Y1 C27 103.9(5)
C02 Y2 C80 161.2(7)
C02 Y2 C81 153.5(6)
C80 Y2 C81 34.7(5)
C02 Y2 C01 24.8(6)
C80 Y2 C01 169.7(6)
C81 Y2 C01 148.6(5)
C02 Y2 C79 126.6(8)
C80 Y2 C79 35.2(6)
C81 Y2 C79 56.9(6)
C01 Y2 C79 150.7(7)
C02 Y2 C77 123.7(6)
C80 Y2 C77 55.7(6)
C81 Y2 C77 31.9(5)
C01 Y2 C77 133.1(6)
C79 Y2 C77 55.7(5)
C02 Y2 C68 141.2(6)
C80 Y2 C68 34.3(5)
C81 Y2 C68 64.6(7)
C01 Y2 C68 136.3(6)
C79 Y2 C68 54.3(6)
C77 Y2 C68 89.9(6)
C02 Y2 C82 139.7(6)
C80 Y2 C82 58.6(5)
C81 Y2 C82 35.8(6)
C01 Y2 C82 118.8(6)
C79 Y2 C82 90.1(7)
C77 Y2 C82 60.0(6)
C68 Y2 C82 71.3(6)
C02 Y2 C78 111.7(7)
C80 Y2 C78 56.4(5)
C81 Y2 C78 54.5(6)
C01 Y2 C78 133.6(6)
C79 Y2 C78 33.8(5)
C77 Y2 C78 32.7(5)
C68 Y2 C78 85.6(6)
C82 Y2 C78 89.2(6)
C02 Y2 C69 132.8(7)
C80 Y2 C69 56.4(5)
C81 Y2 C69 70.5(7)
C01 Y2 C69 113.5(6)
C79 Y2 C69 86.0(6)
C77 Y2 C69 102.3(6)
C68 Y2 C69 33.4(5)
C82 Y2 C69 55.3(6)
C78 Y2 C69 112.8(6)
C02 Y2 C70 133.8(7)
C80 Y2 C70 63.6(5)
C81 Y2 C70 57.5(6)
C01 Y2 C70 109.0(6)
C79 Y2 C70 98.8(6)
C77 Y2 C70 86.8(6)
C68 Y2 C70 57.8(6)
C82 Y2 C70 28.6(5)
C78 Y2 C70 111.4(6)
C69 Y2 C70 30.6(5)
C02 Y2 C76 98.4(6)
C80 Y2 C76 85.0(5)
C81 Y2 C76 55.1(6)
C01 Y2 C76 103.3(5)
C79 Y2 C76 82.6(5)
C77 Y2 C76 30.0(5)
C68 Y2 C76 118.7(6)
C82 Y2 C76 67.2(6)
C78 Y2 C76 51.6(5)
C69 Y2 C76 121.2(6)
C70 Y2 C76 95.4(6)
C02 C01 Y1 84.7(13)
C02 C01 Y2 67.4(17)
Y1 C01 Y2 93.6(6)
C01 C02 Y2 88(2)
C01 C02 Y1 70.5(13)
Y2 C02 Y1 95.1(7)
F27B F25 C91 74(3)
F27B F25 F26B 137(5)
C91 F25 F26B 63(3)
F25B F26 C91 70(3)
F25B F26 F27B 121(4)
C91 F26 F27B 53(2)
F26B F27 C91 68(3)
F26B F27 F25B 122(5)
C91 F27 F25B 59(2)
F26 F25B C91 66(4)
F26 F25B F27 119(5)
C91 F25B F27 58(2)
F27 F26B F25 116(4)
F27 F26B C91 66(2)
F25 F26B C91 54(2)
F25 F27B C91 60(3)
F25 F27B F26 99(5)
C91 F27B F26 50(2)
F36B F34 C94 49.8(16)
F36B F35 C94 61(2)
F36B F35 F34B 123(3)
C94 F35 F34B 67(2)
F35B F36 C94 77(4)
F35B F36 F34B 140(5)
C94 F36 F34B 67(2)
F35 F34B F36 94(3)
F35 F34B C94 51.8(18)
F36 F34B C94 49.4(19)
F35 F34B F44B 136(2)
F36 F34B F44B 126(3)
C94 F34B F44B 141.4(19)
F36 F35B C94 67(4)
F35 F36B F34 154(3)
F35 F36B C94 72(3)
F34 F36B C94 83(3)
F44B F43 F45B 132(2)
F44B F43 C97 73.5(15)
F45B F43 C97 60.2(13)
F45B F44 C97 59.5(14)
F45B F44 F43B 104(2)
C97 F44 F43B 51.9(12)
F43B F45 C97 80(3)
F45 F43B C97 77(3)
F45 F43B F44 133(4)
C97 F43B F44 57.1(13)
F43 F44B C97 59.9(14)
F43 F44B F34B 146(3)
C97 F44B F34B 139(2)
F44 F45B F43 133(2)
F44 F45B C97 77.9(17)
F43 F45B C97 61.1(14)
C2 C1 C6 115.9(15)
C2 C1 C10 126.1(14)
C6 C1 C10 117.9(15)
C2 C1 Y1 108.5(11)
C6 C1 Y1 65.2(10)
C10 C1 Y1 91.3(11)
C1 C2 C3 125.1(14)
C1 C2 C13 121.3(15)
C3 C2 C13 112.7(15)
C4 C3 C2 114.7(16)
C4 C3 C16 117.5(18)
C2 C3 C16 126.0(16)
C3 C4 C5 124.7(17)
C3 C4 C19 125.4(19)
C5 C4 C19 109.0(17)
C6 C5 C4 118.3(17)
C6 C5 C21 125.3(18)
C4 C5 C21 112.4(17)
C5 C6 C1 121.0(17)
C5 C6 C7 113.1(16)
C1 C6 C7 122.7(17)
C5 C6 Y1 100.3(13)
C1 C6 Y1 83.1(10)
C7 C6 Y1 70.0(10)
C23 C7 C6 120.2(17)
C23 C7 C8 102.4(17)
C6 C7 C8 115.1(15)
C23 C7 Y1 76.4(11)
C6 C7 Y1 75.7(9)
C8 C7 Y1 69.3(9)
C9 C8 C25 113.8(19)
C9 C8 C7 119.0(18)
C25 C8 C7 111.5(15)
C9 C8 Y1 78.7(9)
C25 C8 Y1 75.7(9)
C7 C8 Y1 75.1(10)
C8 C9 C28 125.1(19)
C8 C9 C10 121.8(18)
C28 C9 C10 113.1(13)
C8 C9 Y1 67.4(9)
C28 C9 Y1 102.5(11)
C10 C9 Y1 101.4(11)
C83 C10 C9 118.2(19)
C83 C10 C1 111.3(19)
C9 C10 C1 106.8(14)
C83 C10 C11 116.4(16)
C9 C10 C11 99.1(15)
C1 C10 C11 103.3(14)
C12 C11 C29 120.8(19)
C12 C11 C10 123(2)
C29 C11 C10 112(2)
C11 C12 C32 118(2)
C11 C12 C13 127.0(19)
C32 C12 C13 111.5(19)
C14 C13 C2 112.6(15)
C14 C13 C12 100.4(15)
C2 C13 C12 104.0(14)
C14 C13 C84 115.6(16)
C2 C13 C84 109.6(16)
C12 C13 C84 113.8(17)
C15 C14 C33 123.4(18)
C15 C14 C13 120.3(18)
C33 C14 C13 114.4(17)
C14 C15 C16 124.9(17)
C14 C15 C36 118.7(19)
C16 C15 C36 112.7(16)
C85 C16 C15 109.1(16)
C85 C16 C17 118.4(19)
C15 C16 C17 103.1(15)
C85 C16 C3 110.3(16)
C15 C16 C3 108.3(16)
C17 C16 C3 107.0(13)
C18 C17 C37 122.2(17)
C18 C17 C16 128.2(17)
C37 C17 C16 107.8(17)
C17 C18 C40 118.9(16)
C17 C18 C19 117.0(17)
C40 C18 C19 120.0(15)
C86 C19 C20 109.1(19)
C86 C19 C18 108.7(18)
C20 C19 C18 113.9(15)
C86 C19 C4 114.2(17)
C20 C19 C4 103.1(15)
C18 C19 C4 107.8(16)
C42 C20 C19 124.3(18)
C42 C20 C21 120.6(18)
C19 C20 C21 107.7(16)
C22 C21 C5 113.2(18)
C22 C21 C87 111.1(16)
C5 C21 C87 112.4(18)
C22 C21 C20 108.8(17)
C5 C21 C20 103.5(14)
C87 C21 C20 107.3(18)
C44 C22 C21 132.2(19)
C44 C22 C23 115.3(17)
C21 C22 C23 111.6(19)
C24 C23 C7 115(2)
C24 C23 C22 117.4(17)
C7 C23 C22 120.4(19)
C24 C23 Y1 78.4(11)
C7 C23 Y1 70.2(9)
C22 C23 Y1 94.2(9)
C46 C24 C23 120(2)
C46 C24 C25 124(2)
C23 C24 C25 106.4(19)
C46 C24 Y1 100.6(10)
C23 C24 Y1 70.5(10)
C25 C24 Y1 66.7(8)
C8 C25 C26 121.3(16)
C8 C25 C24 104.5(18)
C26 C25 C24 112.5(16)
C8 C25 Y1 69.2(9)
C26 C25 Y1 74.9(9)
C24 C25 Y1 79.2(10)
C48 C26 C27 120.5(17)
C48 C26 C25 119.3(16)
C27 C26 C25 119.4(19)
C48 C26 Y1 101.8(12)
C27 C26 Y1 88.6(11)
C25 C26 Y1 70.9(10)
C26 C27 C51 118.8(16)
C26 C27 C28 118.4(15)
C51 C27 C28 120.3(13)
C26 C27 Y1 61.2(9)
C51 C27 Y1 106.7(9)
C28 C27 Y1 86.7(9)
C9 C28 C88 113.5(17)
C9 C28 C27 107.7(13)
C88 C28 C27 108.7(18)
C9 C28 C29 100.8(17)
C88 C28 C29 117.3(14)
C27 C28 C29 108.2(14)
C30 C29 C11 125(2)
C30 C29 C28 119(2)
C11 C29 C28 108(2)
C29 C30 C31 115(2)
C29 C30 C52 130(2)
C31 C30 C52 109.4(19)
C32 C31 C30 119(2)
C32 C31 C54 121(2)
C30 C31 C54 109(2)
C31 C32 C12 122(2)
C31 C32 C33 121(2)
C12 C32 C33 112(2)
C89 C33 C14 118.6(19)
C89 C33 C34 115.7(19)
C14 C33 C34 109.5(15)
C89 C33 C32 104.0(16)
C14 C33 C32 97.5(17)
C34 C33 C32 109.3(16)
C35 C34 C55 122.7(19)
C35 C34 C33 121.5(19)
C55 C34 C33 115(2)
C34 C35 C58 121(2)
C34 C35 C36 119.0(19)
C58 C35 C36 118(2)
C35 C36 C15 114.2(17)
C35 C36 C37 112.8(17)
C15 C36 C37 96.6(15)
C35 C36 C90 112.4(17)
C15 C36 C90 114.4(18)
C37 C36 C90 105.0(16)
C17 C37 C38 121.9(16)
C17 C37 C36 116.2(18)
C38 C37 C36 116.4(18)
C37 C38 C39 116(2)
C37 C38 C59 123.0(17)
C39 C38 C59 110.6(17)
C38 C39 C40 122.4(18)
C38 C39 C61 108.1(16)
C40 C39 C61 123.8(15)
C18 C40 C39 118.3(14)
C18 C40 C41 121.4(15)
C39 C40 C41 118.7(16)
C40 C41 C42 113.3(15)
C40 C41 C63 109.6(17)
C42 C41 C63 99.7(15)
C40 C41 C91 109.7(15)
C42 C41 C91 109.6(18)
C63 C41 C91 114.8(16)
C20 C42 C43 128(2)
C20 C42 C41 121.4(18)
C43 C42 C41 107.6(16)
C92 C43 C42 109.5(18)
C92 C43 C64 114.9(18)
C42 C43 C64 106.1(14)
C92 C43 C44 112.7(17)
C42 C43 C44 111.3(17)
C64 C43 C44 102.0(14)
C45 C44 C22 126.5(18)
C45 C44 C43 119.5(18)
C22 C44 C43 112.6(17)
C44 C45 C66 126(2)
C44 C45 C46 116.6(17)
C66 C45 C46 115(2)
C24 C46 C45 123.6(19)
C24 C46 C47 123.2(18)
C45 C46 C47 107.1(18)
C67 C47 C46 106.1(15)
C67 C47 C48 115.4(14)
C46 C47 C48 107.5(16)
C67 C47 C93 112.5(16)
C46 C47 C93 111.1(16)
C48 C47 C93 104.1(15)
C26 C48 C49 117.4(16)
C26 C48 C47 126.5(16)
C49 C48 C47 112.1(17)
C50 C49 C69 112.2(17)
C50 C49 C48 120.4(16)
C69 C49 C48 126.7(18)
C51 C50 C49 122.2(16)
C51 C50 C71 124.6(14)
C49 C50 C71 104.6(15)
C50 C51 C27 117.4(14)
C50 C51 C52 122.0(15)
C27 C51 C52 120.6(17)
C94 C52 C30 109.6(19)
C94 C52 C51 115.6(17)
C30 C52 C51 109.3(16)
C94 C52 C53 113.6(18)
C30 C52 C53 103.1(16)
C51 C52 C53 104.8(13)
C54 C53 C72 121.1(19)
C54 C53 C52 108.1(18)
C72 C53 C52 124.8(17)
C55 C54 C53 125.9(19)
C55 C54 C31 117.9(19)
C53 C54 C31 110(2)
C54 C55 C56 106.6(18)
C54 C55 C34 127(2)
C56 C55 C34 120.4(16)
C73 C56 C55 133.4(19)
C73 C56 C57 104.8(18)
C55 C56 C57 114.8(18)
C58 C57 C75 122.6(17)
C58 C57 C56 125(2)
C75 C57 C56 108.7(17)
C59 C58 C57 116.9(18)
C59 C58 C35 122(2)
C57 C58 C35 115.8(19)
C58 C59 C60 121.3(18)
C58 C59 C38 121.2(19)
C60 C59 C38 111.4(15)
C76 C60 C59 126.5(17)
C76 C60 C61 120.8(15)
C59 C60 C61 105.8(14)
C62 C61 C39 112.9(16)
C62 C61 C95 110.2(15)
C39 C61 C95 116.5(16)
C62 C61 C60 109.2(15)
C39 C61 C60 101.3(13)
C95 C61 C60 106.0(16)
C63 C62 C78 116.5(17)
C63 C62 C61 120.7(17)
C78 C62 C61 119.7(18)
C62 C63 C64 122.5(18)
C62 C63 C41 121.4(17)
C64 C63 C41 113.7(18)
C65 C64 C63 124(2)
C65 C64 C43 127.5(17)
C63 C64 C43 106.5(18)
C64 C65 C79 119.8(17)
C64 C65 C66 116.2(18)
C79 C65 C66 121.8(15)
C64 C65 Y2 99.0(11)
C79 C65 Y2 55.2(8)
C66 C65 Y2 102.5(9)
C45 C66 C96 122.6(16)
C45 C66 C65 112.6(16)
C96 C66 C65 109.9(15)
C45 C66 C67 100.5(15)
C96 C66 C67 106.1(17)
C65 C66 C67 102.5(13)
C68 C67 C47 128.1(17)
C68 C67 C66 124.4(15)
C47 C67 C66 104.4(15)
C67 C68 C80 132.2(17)
C67 C68 C69 114.3(18)
C80 C68 C69 108.6(15)
C67 C68 Y2 102.6(11)
C80 C68 Y2 64.6(9)
C69 C68 Y2 80.2(10)
C49 C69 C70 110.8(16)
C49 C69 C68 118.2(17)
C70 C69 C68 119.2(18)
C49 C69 Y2 95.8(13)
C70 C69 Y2 75.4(11)
C68 C69 Y2 66.3(9)
C82 C70 C69 125.9(17)
C82 C70 C71 123.6(17)
C69 C70 C71 106.1(17)
C82 C70 Y2 68.4(10)
C69 C70 Y2 74.1(11)
C71 C70 Y2 112.7(12)
C72 C71 C70 115.4(18)
C72 C71 C97 114.0(15)
C70 C71 C97 107.9(16)
C72 C71 C50 107.6(17)
C70 C71 C50 103.0(14)
C97 C71 C50 108.1(15)
C53 C72 C73 115.8(19)
C53 C72 C71 122(2)
C73 C72 C71 118(2)
C56 C73 C72 116.2(19)
C56 C73 C74 116(2)
C72 C73 C74 123.0(18)
C75 C74 C73 100.2(16)
C75 C74 C82 114.5(16)
C73 C74 C82 112.7(16)
C75 C74 C98 107.2(17)
C73 C74 C98 114.5(16)
C82 C74 C98 107.7(16)
C57 C75 C76 115.9(17)
C57 C75 C74 109.1(16)
C76 C75 C74 127.1(17)
C60 C76 C77 126.5(16)
C60 C76 C75 115.6(17)
C77 C76 C75 111.6(17)
C60 C76 Y2 102.3(11)
C77 C76 Y2 59.9(10)
C75 C76 Y2 82.9(10)
C81 C77 C78 109.7(16)
C81 C77 C76 124.8(17)
C78 C77 C76 113.1(16)
C81 C77 Y2 66.8(10)
C78 C77 Y2 77.5(10)
C76 C77 Y2 90.1(11)
C62 C78 C77 125.5(16)
C62 C78 C79 120.6(18)
C77 C78 C79 105.8(17)
C62 C78 Y2 100.3(10)
C77 C78 Y2 69.8(10)
C79 C78 Y2 69.2(9)
C65 C79 C80 129.8(15)
C65 C79 C78 116.5(18)
C80 C79 C78 105.0(16)
C65 C79 Y2 96.4(10)
C80 C79 Y2 65.8(9)
C78 C79 Y2 77.0(8)
C81 C80 C68 133.7(16)
C81 C80 C79 107.6(16)
C68 C80 C79 104.1(14)
C81 C80 Y2 72.9(10)
C68 C80 Y2 81.1(10)
C79 C80 Y2 79.0(9)
C77 C81 C80 111.9(16)
C77 C81 C82 125.0(16)
C80 C81 C82 111.3(16)
C77 C81 Y2 81.3(12)
C80 C81 Y2 72.4(9)
C82 C81 Y2 81.0(10)
C70 C82 C74 120.6(17)
C70 C82 C81 120.0(16)
C74 C82 C81 112.9(17)
C70 C82 Y2 83.0(12)
C74 C82 Y2 98.8(11)
C81 C82 Y2 63.2(8)
F3 C83 F2 102(2)
F3 C83 F1 104.3(18)
F2 C83 F1 104(2)
F3 C83 C10 118(3)
F2 C83 C10 113.5(16)
F1 C83 C10 114(2)
F6 C84 F5 112(3)
F6 C84 F4 113(3)
F5 C84 F4 99.3(16)
F6 C84 C13 114.4(17)
F5 C84 C13 108(2)
F4 C84 C13 109(2)
F8 C85 F9 108.1(18)
F8 C85 F7 104.9(19)
F9 C85 F7 99.2(19)
F8 C85 C16 118(2)
F9 C85 C16 112.1(18)
F7 C85 C16 112.5(18)
F10 C86 F12 106(2)
F10 C86 F11 103(2)
F12 C86 F11 98.5(19)
F10 C86 C19 117(2)
F12 C86 C19 115(2)
F11 C86 C19 115(2)
F13 C87 F14 111.3(19)
F13 C87 F15 102(2)
F14 C87 F15 102.8(18)
F13 C87 C21 118(2)
F14 C87 C21 112(2)
F15 C87 C21 108.1(17)
F16 C88 F18 105(2)
F16 C88 F17 100(2)
F18 C88 F17 103(2)
F16 C88 C28 116.7(19)
F18 C88 C28 115(2)
F17 C88 C28 115(2)
F20 C89 F21 106.6(18)
F20 C89 F19 103.8(18)
F21 C89 F19 103.5(19)
F20 C89 C33 117(2)
F21 C89 C33 114.1(19)
F19 C89 C33 110.8(18)
F24 C90 F22 117(3)
F24 C90 F23 103(2)
F22 C90 F23 107(2)
F24 C90 C36 109(2)
F22 C90 C36 114(2)
F23 C90 C36 105.2(18)
F25 C91 F26 111(2)
F25 C91 F27 106(2)
F26 C91 F27 104(2)
F25 C91 F25B 136(3)
F26 C91 F25B 45(2)
F27 C91 F25B 63(3)
F25 C91 F27B 46(2)
F26 C91 F27B 77(3)
F27 C91 F27B 146(3)
F25B C91 F27B 121(4)
F25 C91 F26B 62(2)
F26 C91 F26B 134(2)
F27 C91 F26B 46.6(18)
F25B C91 F26B 106(3)
F27B C91 F26B 108(4)
F25 C91 C41 114.6(19)
F26 C91 C41 112.3(18)
F27 C91 C41 109(2)
F25B C91 C41 109(3)
F27B C91 C41 101(2)
F26B C91 C41 111(2)
F29 C92 F30 110(2)
F29 C92 C43 120(2)
F30 C92 C43 114(2)
F29 C92 F28 100.2(19)
F30 C92 F28 99.7(18)
C43 C92 F28 111(2)
F31 C93 F32 110(2)
F31 C93 F33 106.5(16)
F32 C93 F33 102.7(17)
F31 C93 C47 115.7(18)
F32 C93 C47 110.3(17)
F33 C93 C47 111.2(19)
F36B C94 F36 127(3)
F36B C94 F35 47.2(19)
F36 C94 F35 114(4)
F36B C94 F35B 111(3)
F36 C94 F35B 36.1(16)
F35 C94 F35B 132(3)
F36B C94 C52 117(3)
F36 C94 C52 116(3)
F35 C94 C52 115(2)
F35B C94 C52 113(2)
F36B C94 F34B 105(3)
F36 C94 F34B 64(3)
F35 C94 F34B 61(2)
F35B C94 F34B 99(3)
C52 C94 F34B 109(2)
F36B C94 F34 47(2)
F36 C94 F34 109(3)
F35 C94 F34 94(3)
F35B C94 F34 76(2)
C52 C94 F34 106(2)
F34B C94 F34 143(2)
F38 C95 F37 107(2)
F38 C95 F39 105.5(19)
F37 C95 F39 105.2(18)
F38 C95 C61 114.2(18)
F37 C95 C61 113.4(19)
F39 C95 C61 111.0(19)
F41 C96 F42 98.4(16)
F41 C96 F40 104.0(18)
F42 C96 F40 98.7(18)
F41 C96 C66 125(2)
F42 C96 C66 112.6(19)
F40 C96 C66 113.6(16)
F45B C97 F43 58.7(19)
F45B C97 F45 126(2)
F43 C97 F45 120(2)
F45B C97 F43B 106(3)
F43 C97 F43B 125(3)
F45 C97 F43B 24(2)
F45B C97 F44B 104(2)
F43 C97 F44B 46.6(14)
F45 C97 F44B 86(2)
F43B C97 F44B 105(3)
F45B C97 F44 42.6(14)
F43 C97 F44 98(2)
F45 C97 F44 94.5(17)
F43B C97 F44 71(2)
F44B C97 F44 136(2)
F45B C97 C71 113.0(18)
F43 C97 C71 115.9(18)
F45 C97 C71 113(2)
F43B C97 C71 118(3)
F44B C97 C71 109.0(17)
F44 C97 C71 110.8(17)
F47 C98 F48 111(2)
F47 C98 F46 106.1(18)
F48 C98 F46 107(2)
F47 C98 C74 112(2)
F48 C98 C74 110.0(18)
F46 C98 C74 110.5(19)
C02A Y3 C8A 164.9(7)
C02A Y3 C01A 27.1(7)
C8A Y3 C01A 154.0(9)
C02A Y3 C7A 135.4(8)
C8A Y3 C7A 34.5(6)
C01A Y3 C7A 156.1(8)
C02A Y3 C25A 159.9(7)
C8A Y3 C25A 34.9(6)
C01A Y3 C25A 145.8(8)
C7A Y3 C25A 57.2(7)
C02A Y3 C26A 133.3(7)
C8A Y3 C26A 60.7(7)
C01A Y3 C26A 112.1(8)
C7A Y3 C26A 90.1(7)
C25A Y3 C26A 33.8(6)
C02A Y3 C9A 140.2(8)
C8A Y3 C9A 31.8(6)
C01A Y3 C9A 122.6(9)
C7A Y3 C9A 57.5(7)
C25A Y3 C9A 57.5(7)
C26A Y3 C9A 66.2(7)
C02A Y3 C23A 121.4(10)
C8A Y3 C23A 58.1(9)
C01A Y3 C23A 147.4(10)
C7A Y3 C23A 35.1(7)
C25A Y3 C23A 57.4(8)
C26A Y3 C23A 88.2(9)
C9A Y3 C23A 88.4(9)
C02A Y3 C6A 104.8(7)
C8A Y3 C6A 61.4(7)
C01A Y3 C6A 121.8(8)
C7A Y3 C6A 34.3(6)
C25A Y3 C6A 90.9(7)
C26A Y3 C6A 121.9(7)
C9A Y3 C6A 67.7(7)
C23A Y3 C6A 57.1(8)
C02A Y3 C24A 133.1(9)
C8A Y3 C24A 56.1(8)
C01A Y3 C24A 144.4(9)
C7A Y3 C24A 55.3(8)
C25A Y3 C24A 33.8(7)
C26A Y3 C24A 57.5(9)
C9A Y3 C24A 86.4(7)
C23A Y3 C24A 32.9(7)
C6A Y3 C24A 86.5(8)
C02A Y3 C1A 98.2(6)
C8A Y3 C1A 66.9(6)
C01A Y3 C1A 102.0(7)
C7A Y3 C1A 57.3(6)
C25A Y3 C1A 101.8(6)
C26A Y3 C1A 119.9(7)
C9A Y3 C1A 53.8(6)
C23A Y3 C1A 88.0(7)
C6A Y3 C1A 32.4(6)
C24A Y3 C1A 112.5(7)
C02A Y3 C27A 120.7(7)
C8A Y3 C27A 67.3(6)
C01A Y3 C27A 93.9(7)
C7A Y3 C27A 101.8(7)
C25A Y3 C27A 57.2(7)
C26A Y3 C27A 31.3(6)
C9A Y3 C27A 53.9(6)
C23A Y3 C27A 114.5(8)
C6A Y3 C27A 121.6(6)
C24A Y3 C27A 87.3(8)
C1A Y3 C27A 102.2(7)
C80A Y4 C81A 34.8(7)
C80A Y4 C01A 166.9(9)
C81A Y4 C01A 147.7(9)
C80A Y4 C02A 159.4(9)
C81A Y4 C02A 158.4(8)
C01A Y4 C02A 27.2(7)
C80A Y4 C77A 57.7(8)
C81A Y4 C77A 35.2(7)
C01A Y4 C77A 133.3(8)
C02A Y4 C77A 125.3(7)
C80A Y4 C79A 34.0(7)
C81A Y4 C79A 56.1(9)
C01A Y4 C79A 154.2(9)
C02A Y4 C79A 127.4(9)
C77A Y4 C79A 55.2(7)
C80A Y4 C82A 60.0(8)
C81A Y4 C82A 34.8(7)
C01A Y4 C82A 116.2(9)
C02A Y4 C82A 140.5(9)
C77A Y4 C82A 60.5(8)
C79A Y4 C82A 89.4(9)
C80A Y4 C68A 32.5(7)
C81A Y4 C68A 61.9(8)
C01A Y4 C68A 135.3(8)
C02A Y4 C68A 139.2(7)
C77A Y4 C68A 90.1(7)
C79A Y4 C68A 53.7(8)
C82A Y4 C68A 71.4(7)
C80A Y4 C70A 64.1(7)
C81A Y4 C70A 55.7(9)
C01A Y4 C70A 106.2(8)
C02A Y4 C70A 133.1(9)
C77A Y4 C70A 87.9(8)
C79A Y4 C70A 98.1(8)
C82A Y4 C70A 29.3(7)
C68A Y4 C70A 57.6(7)
C80A Y4 C78A 57.0(7)
C81A Y4 C78A 57.5(8)
C01A Y4 C78A 135.9(8)
C02A Y4 C78A 112.5(8)
C77A Y4 C78A 34.1(6)
C79A Y4 C78A 32.7(6)
C82A Y4 C78A 90.6(8)
C68A Y4 C78A 84.7(7)
C70A Y4 C78A 112.6(7)
C80A Y4 C69A 54.8(8)
C81A Y4 C69A 66.9(8)
C01A Y4 C69A 112.3(8)
C02A Y4 C69A 131.9(8)
C77A Y4 C69A 102.0(7)
C79A Y4 C69A 84.6(8)
C82A Y4 C69A 55.1(7)
C68A Y4 C69A 32.8(6)
C70A Y4 C69A 30.1(6)
C78A Y4 C69A 111.8(7)
C80A Y4 C76A 87.6(8)
C81A Y4 C76A 57.9(7)
C01A Y4 C76A 102.3(7)
C02A Y4 C76A 100.5(6)
C77A Y4 C76A 31.2(6)
C79A Y4 C76A 84.4(7)
C82A Y4 C76A 65.6(7)
C68A Y4 C76A 119.0(6)
C70A Y4 C76A 94.3(8)
C78A Y4 C76A 55.7(7)
C69A Y4 C76A 119.6(6)
C02A C01A Y4 80(2)
C02A C01A Y3 76.0(17)
Y4 C01A Y3 96.8(9)
C01A C02A Y3 76.8(19)
C01A C02A Y4 72.8(18)
Y3 C02A Y4 95.0(7)
F44C F35A F35C 164(3)
F44C F35A C94A 153(3)
F35C F35A C94A 43.4(14)
C94A F35C F35A 72(3)
C94A F35C F36A 52(3)
F35A F35C F36A 122(2)
C94A F36A F35C 44.5(19)
F45C F44A C97A 59(2)
F44C F45A F45C 160(5)
F44C F45A C97A 84(4)
F45C F45A C97A 78(3)
F45A F44C F35A 140(4)
F45A F44C C97A 50(2)
F35A F44C C97A 133(3)
F45A F45C C97A 52(2)
F45A F45C F44A 111(3)
C97A F45C F44A 61(2)
C10A C1A C2A 126(2)
C10A C1A C6A 121.3(15)
C2A C1A C6A 112(2)
C10A C1A Y3 91.4(12)
C2A C1A Y3 103.9(12)
C6A C1A Y3 65.6(9)
C3A C2A C1A 130(2)
C3A C2A C13A 112(2)
C1A C2A C13A 118(2)
C4A C3A C2A 114(2)
C4A C3A C16A 115(2)
C2A C3A C16A 130(2)
C5A C4A C3A 126(2)
C5A C4A C19A 107(2)
C3A C4A C19A 125(2)
C4A C5A C6A 121(2)
C4A C5A C21A 123(2)
C6A C5A C21A 115.3(19)
C7A C6A C1A 115.4(19)
C7A C6A C5A 122(2)
C1A C6A C5A 118(2)
C7A C6A Y3 68.4(9)
C1A C6A Y3 82.0(10)
C5A C6A Y3 97.2(11)
C8A C7A C6A 120.9(18)
C8A C7A C23A 110(2)
C6A C7A C23A 109(2)
C8A C7A Y3 71.3(9)
C6A C7A Y3 77.3(9)
C23A C7A Y3 75.8(11)
C9A C8A C7A 118.0(18)
C9A C8A C25A 116.8(19)
C7A C8A C25A 108(2)
C9A C8A Y3 79.4(10)
C7A C8A Y3 74.2(10)
C25A C8A Y3 74.1(11)
C8A C9A C28A 127.0(19)
C8A C9A C10A 122.7(19)
C28A C9A C10A 110.2(18)
C8A C9A Y3 68.8(11)
C28A C9A Y3 100.5(12)
C10A C9A Y3 98.5(13)
C1A C10A C83A 107(2)
C1A C10A C9A 108.0(19)
C83A C10A C9A 117.6(18)
C1A C10A C11A 107.8(17)
C83A C10A C11A 115.3(19)
C9A C10A C11A 100.5(17)
C29A C11A C12A 120(2)
C29A C11A C10A 110(2)
C12A C11A C10A 123(2)
C32A C12A C11A 117(2)
C32A C12A C13A 114(2)
C11A C12A C13A 125(2)
C12A C13A C84A 108(2)
C12A C13A C14A 104.6(19)
C84A C13A C14A 114(2)
C12A C13A C2A 108(2)
C84A C13A C2A 110.7(19)
C14A C13A C2A 111.1(17)
C15A C14A C33A 128(2)
C15A C14A C13A 122(2)
C33A C14A C13A 105(2)
C14A C15A C36A 123(2)
C14A C15A C16A 127(2)
C36A C15A C16A 106.9(19)
C85A C16A C3A 112.9(19)
C85A C16A C17A 116(2)
C3A C16A C17A 108.4(17)
C85A C16A C15A 115(2)
C3A C16A C15A 103.6(18)
C17A C16A C15A 100.3(17)
C18A C17A C37A 117(2)
C18A C17A C16A 125.5(19)
C37A C17A C16A 112(2)
C17A C18A C40A 123(2)
C17A C18A C19A 119(2)
C40A C18A C19A 117(2)
C18A C19A C86A 117(2)
C18A C19A C4A 104.7(17)
C86A C19A C4A 113.3(19)
C18A C19A C20A 115.0(16)
C86A C19A C20A 105.5(18)
C4A C19A C20A 99.9(18)
C42A C20A C21A 117.8(19)
C42A C20A C19A 126.2(18)
C21A C20A C19A 111.1(18)
C22A C21A C87A 111(2)
C22A C21A C5A 115.9(19)
C87A C21A C5A 115(2)
C22A C21A C20A 109.3(19)
C87A C21A C20A 108.6(18)
C5A C21A C20A 95.0(18)
C44A C22A C23A 120(2)
C44A C22A C21A 129(3)
C23A C22A C21A 109(2)
C22A C23A C24A 118(3)
C22A C23A C7A 134(2)
C24A C23A C7A 104(3)
C22A C23A Y3 103.3(14)
C24A C23A Y3 74.6(12)
C7A C23A Y3 69.1(11)
C46A C24A C23A 117(3)
C46A C24A C25A 126(3)
C23A C24A C25A 111(2)
C46A C24A Y3 103.2(11)
C23A C24A Y3 72.5(12)
C25A C24A Y3 68.7(11)
C26A C25A C8A 118(2)
C26A C25A C24A 114(2)
C8A C25A C24A 107(2)
C26A C25A Y3 75.1(11)
C8A C25A Y3 71.0(9)
C24A C25A Y3 77.5(12)
C25A C26A C27A 122(2)
C25A C26A C48A 118(2)
C27A C26A C48A 118(2)
C25A C26A Y3 71.1(11)
C27A C26A Y3 86.1(12)
C48A C26A Y3 99.8(13)
C51A C27A C26A 120(2)
C51A C27A C28A 121(2)
C26A C27A C28A 118.4(17)
C51A C27A Y3 110.7(13)
C26A C27A Y3 62.6(11)
C28A C27A Y3 89.0(11)
C9A C28A C29A 101.0(17)
C9A C28A C27A 106.2(17)
C29A C28A C27A 110.6(16)
C9A C28A C88A 116.0(18)
C29A C28A C88A 114(2)
C27A C28A C88A 108.7(18)
C11A C29A C30A 124(2)
C11A C29A C28A 114.0(19)
C30A C29A C28A 116(2)
C29A C30A C31A 116.2(19)
C29A C30A C52A 132(2)
C31A C30A C52A 103.2(19)
C32A C31A C54A 126(2)
C32A C31A C30A 118(2)
C54A C31A C30A 109.4(19)
C31A C32A C12A 124(2)
C31A C32A C33A 119(2)
C12A C32A C33A 111(2)
C89A C33A C32A 110(2)
C89A C33A C14A 115(2)
C32A C33A C14A 103(2)
C89A C33A C34A 108(2)
C32A C33A C34A 113.0(19)
C14A C33A C34A 109(2)
C35A C34A C55A 122(2)
C35A C34A C33A 120(2)
C55A C34A C33A 117(2)
C34A C35A C58A 115.8(18)
C34A C35A C36A 124(2)
C58A C35A C36A 117.5(18)
C37A C36A C15A 105.5(19)
C37A C36A C35A 115.9(19)
C15A C36A C35A 109.6(19)
C37A C36A C90A 103.0(19)
C15A C36A C90A 112.9(19)
C35A C36A C90A 109.9(17)
C17A C37A C36A 112(2)
C17A C37A C38A 122(2)
C36A C37A C38A 122.8(19)
C39A C38A C59A 114(2)
C39A C38A C37A 117(2)
C59A C38A C37A 117(2)
C38A C39A C40A 122(2)
C38A C39A C61A 105(2)
C40A C39A C61A 130(2)
C18A C40A C39A 118(2)
C18A C40A C41A 124(2)
C39A C40A C41A 114.5(18)
C63A C41A C40A 110.0(14)
C63A C41A C91A 117(2)
C40A C41A C91A 109.4(18)
C63A C41A C42A 100.6(14)
C40A C41A C42A 115.1(18)
C91A C41A C42A 105.0(16)
C20A C42A C43A 132(2)
C20A C42A C41A 114.4(19)
C43A C42A C41A 110.3(17)
C42A C43A C92A 113(2)
C42A C43A C64A 103.2(18)
C92A C43A C64A 118(2)
C42A C43A C44A 108.4(19)
C92A C43A C44A 107(2)
C64A C43A C44A 106(2)
C22A C44A C45A 125(2)
C22A C44A C43A 119(2)
C45A C44A C43A 111(2)
C44A C45A C46A 115(2)
C44A C45A C66A 137(3)
C46A C45A C66A 107(2)
C45A C46A C24A 124(2)
C45A C46A C47A 113(2)
C24A C46A C47A 117(3)
C48A C47A C46A 111(2)
C48A C47A C67A 110.6(18)
C46A C47A C67A 100(2)
C48A C47A C93A 105(2)
C46A C47A C93A 119.4(19)
C67A C47A C93A 111(2)
C49A C48A C26A 116(2)
C49A C48A C47A 121(2)
C26A C48A C47A 122(2)
C50A C49A C48A 127(3)
C50A C49A C69A 109(2)
C48A C49A C69A 121(2)
C49A C50A C51A 122(2)
C49A C50A C71A 115(2)
C51A C50A C71A 120(2)
C27A C51A C50A 117(2)
C27A C51A C52A 124(2)
C50A C51A C52A 116(2)
C51A C52A C30A 105(2)
C51A C52A C53A 113(2)
C30A C52A C53A 108(2)
C51A C52A C94A 120(2)
C30A C52A C94A 99(2)
C53A C52A C94A 111(2)
C72A C53A C54A 131(3)
C72A C53A C52A 122(2)
C54A C53A C52A 105(3)
C53A C54A C55A 119(2)
C53A C54A C31A 114(2)
C55A C54A C31A 116(2)
C34A C55A C54A 123(2)
C34A C55A C56A 120(2)
C54A C55A C56A 111(2)
C73A C56A C55A 124(2)
C73A C56A C57A 109(2)
C55A C56A C57A 119(2)
C58A C57A C75A 126(3)
C58A C57A C56A 117(3)
C75A C57A C56A 111(2)
C57A C58A C35A 127(2)
C57A C58A C59A 113(2)
C35A C58A C59A 116.6(17)
C38A C59A C60A 106(2)
C38A C59A C58A 124(2)
C60A C59A C58A 120.7(18)
C59A C60A C61A 110.3(19)
C59A C60A C76A 116(2)
C61A C60A C76A 125.5(19)
C60A C61A C62A 114(2)
C60A C61A C95A 110(2)
C62A C61A C95A 110.2(19)
C60A C61A C39A 100.9(18)
C62A C61A C39A 107.4(16)
C95A C61A C39A 114.2(19)
C78A C62A C63A 117(2)
C78A C62A C61A 119.9(18)
C63A C62A C61A 122.1(19)
C62A C63A C64A 119(2)
C62A C63A C41A 125.1(16)
C64A C63A C41A 110.1(17)
C65A C64A C63A 123(2)
C65A C64A C43A 127(2)
C63A C64A C43A 109(2)
C64A C65A C79A 119(2)
C64A C65A C66A 118(2)
C79A C65A C66A 119(2)
C45A C66A C96A 119(2)
C45A C66A C67A 104(2)
C96A C66A C67A 115(2)
C45A C66A C65A 106.2(19)
C96A C66A C65A 104(2)
C67A C66A C65A 108.0(19)
C68A C67A C47A 129(3)
C68A C67A C66A 121(2)
C47A C67A C66A 108(2)
C67A C68A C80A 133(2)
C67A C68A C69A 114(2)
C80A C68A C69A 109(2)
C67A C68A Y4 103.6(14)
C80A C68A Y4 63.2(12)
C69A C68A Y4 80.5(12)
C70A C69A C68A 118(2)
C70A C69A C49A 108(2)
C68A C69A C49A 118.7(18)
C70A C69A Y4 70.5(14)
C68A C69A Y4 66.7(11)
C49A C69A Y4 96.9(13)
C82A C70A C69A 130(3)
C82A C70A C71A 124(2)
C69A C70A C71A 105(2)
C82A C70A Y4 71.6(17)
C69A C70A Y4 79.4(14)
C71A C70A Y4 117.3(12)
C72A C71A C50A 112.0(18)
C72A C71A C97A 118(2)
C50A C71A C97A 112(2)
C72A C71A C70A 106.1(19)
C50A C71A C70A 94.5(18)
C97A C71A C70A 111(2)
C53A C72A C73A 111(2)
C53A C72A C71A 120(2)
C73A C72A C71A 123(2)
C56A C73A C72A 122(2)
C56A C73A C74A 110(2)
C72A C73A C74A 125(2)
C98A C74A C73A 112(2)
C98A C74A C75A 109.1(18)
C73A C74A C75A 101.4(19)
C98A C74A C82A 110.2(18)
C73A C74A C82A 110(2)
C75A C74A C82A 114.4(19)
C76A C75A C57A 120(2)
C76A C75A C74A 120(2)
C57A C75A C74A 107(2)
C75A C76A C60A 119(2)
C75A C76A C77A 125(2)
C60A C76A C77A 114(2)
C75A C76A Y4 92.7(15)
C60A C76A Y4 102.5(11)
C77A C76A Y4 62.8(10)
C76A C77A C81A 119(2)
C76A C77A C78A 118.3(18)
C81A C77A C78A 106.9(19)
C76A C77A Y4 86.0(12)
C81A C77A Y4 64.9(9)
C78A C77A Y4 77.6(10)
C62A C78A C79A 126.5(19)
C62A C78A C77A 120.5(17)
C79A C78A C77A 104(2)
C62A C78A Y4 98.8(14)
C79A C78A Y4 69.4(12)
C77A C78A Y4 68.3(11)
C80A C79A C78A 111(2)
C80A C79A C65A 125(2)
C78A C79A C65A 114(2)
C80A C79A Y4 63.8(12)
C78A C79A Y4 77.9(12)
C65A C79A Y4 96.6(12)
C68A C80A C81A 131(2)
C68A C80A C79A 110(2)
C81A C80A C79A 109(2)
C68A C80A Y4 84.2(14)
C81A C80A Y4 73.5(12)
C79A C80A Y4 82.2(13)
C80A C81A C82A 117(2)
C80A C81A C77A 109(2)
C82A C81A C77A 120(2)
C80A C81A Y4 71.7(11)
C82A C81A Y4 81.1(12)
C77A C81A Y4 79.9(10)
C70A C82A C81A 114(2)
C70A C82A C74A 122(3)
C81A C82A C74A 117(2)
C70A C82A Y4 79.1(16)
C81A C82A Y4 64.1(10)
C74A C82A Y4 99.8(12)
F3A C83A F1A 113(3)
F3A C83A F2A 101.0(19)
F1A C83A F2A 108(2)
F3A C83A C10A 116(2)
F1A C83A C10A 111.0(17)
F2A C83A C10A 107(2)
F6A C84A F5A 113(3)
F6A C84A F4A 105(2)
F5A C84A F4A 94(2)
F6A C84A C13A 121(3)
F5A C84A C13A 111(2)
F4A C84A C13A 108(2)
F8A C85A F9A 103(2)
F8A C85A F7A 107(2)
F9A C85A F7A 100(2)
F8A C85A C16A 116(3)
F9A C85A C16A 118(2)
F7A C85A C16A 111(2)
F12A C86A F10A 106(3)
F12A C86A F11A 109(3)
F10A C86A F11A 102(2)
F12A C86A C19A 115(2)
F10A C86A C19A 110(3)
F11A C86A C19A 115(2)
F14A C87A F15A 114(3)
F14A C87A F13A 102(2)
F15A C87A F13A 103(2)
F14A C87A C21A 112(2)
F15A C87A C21A 117(2)
F13A C87A C21A 107(2)
F16A C88A F17A 111(3)
F16A C88A F18A 107(3)
F17A C88A F18A 107(2)
F16A C88A C28A 117(2)
F17A C88A C28A 110(2)
F18A C88A C28A 105(2)
F21A C89A F19A 104(2)
F21A C89A F20A 104(2)
F19A C89A F20A 97(2)
F21A C89A C33A 118(3)
F19A C89A C33A 118(2)
F20A C89A C33A 112(2)
F23A C90A F24A 116(3)
F23A C90A F22A 110(3)
F24A C90A F22A 104(2)
F23A C90A C36A 112.2(19)
F24A C90A C36A 108(2)
F22A C90A C36A 107(2)
F26A C91A F27A 122(3)
F26A C91A F25A 107(3)
F27A C91A F25A 100(2)
F26A C91A C41A 114(2)
F27A C91A C41A 108(3)
F25A C91A C41A 105(2)
F30A C92A F29A 110(2)
F30A C92A F28A 107(2)
F29A C92A F28A 98(3)
F30A C92A C43A 117(3)
F29A C92A C43A 112(2)
F28A C92A C43A 112(2)
F31A C93A F32A 112(3)
F31A C93A F33A 108(3)
F32A C93A F33A 107(2)
F31A C93A C47A 112(2)
F32A C93A C47A 109(3)
F33A C93A C47A 108(2)
F34A C94A F35C 119(3)
F34A C94A F36A 101(4)
F35C C94A F36A 83(3)
F34A C94A C52A 122(4)
F35C C94A C52A 109(3)
F36A C94A C52A 117(2)
F34A C94A F35A 83(3)
F35C C94A F35A 65(3)
F36A C94A F35A 144(3)
C52A C94A F35A 89(3)
F37A C95A F39A 101(3)
F37A C95A F38A 103(2)
F39A C95A F38A 107(2)
F37A C95A C61A 123(2)
F39A C95A C61A 115(2)
F38A C95A C61A 107(3)
F42A C96A F41A 108(3)
F42A C96A F40A 107(2)
F41A C96A F40A 97(3)
F42A C96A C66A 114(3)
F41A C96A C66A 116(3)
F40A C96A C66A 113(2)
F45A C97A F43A 128(4)
F45A C97A F45C 51(3)
F43A C97A F45C 135(3)
F45A C97A F44A 109(3)
F43A C97A F44A 90(3)
F45C C97A F44A 60(2)
F45A C97A F44C 46(3)
F43A C97A F44C 93(3)
F45C C97A F44C 97(4)
F44A C97A F44C 149(3)
F45A C97A C71A 110(4)
F43A C97A C71A 112(3)
F45C C97A C71A 107(3)
F44A C97A C71A 102(3)
F44C C97A C71A 105(3)
F46A C98A F47A 99(2)
F46A C98A F48A 101(2)
F47A C98A F48A 105(2)
F46A C98A C74A 118(2)
F47A C98A C74A 115(2)
F48A C98A C74A 117(2)
C08 C03 C09 124(4)
C08 C03 C05 106(4)
C09 C03 C05 129(4)
C06 C04 C05 139(5)
C04 C05 C03 113(4)
C04 C06 C010 131(6)
C04 C06 C07 96(4)
C010 C06 C07 129(5)
C08 C07 C06 127(4)
C03 C08 C07 134(5)
C012 C011 C016 118(3)
C012 C011 C017 122(3)
C016 C011 C017 119(3)
C011 C012 C013 127(3)
C012 C013 C014 114(3)
C015 C014 C018 139(4)
C015 C014 C013 112(3)
C018 C014 C013 109(3)
C014 C015 C016 137(3)
C015 C016 C011 112(3)

loop_
_geom_bond_atom_site_label_1
_geom_bond_atom_site_label_2
_geom_bond_distance
Y1 C01 2.356(14)
Y1 C8 2.369(17)
Y1 C7 2.447(17)
Y1 C25 2.456(16)
Y1 C02 2.489(16)
Y1 C26 2.509(19)
Y1 C9 2.517(16)
Y1 C6 2.525(17)
Y1 C23 2.528(17)
Y1 C24 2.627(16)
Y1 C1 2.760(18)
Y1 C27 2.863(16)
Y2 C02 2.31(2)
Y2 C80 2.330(17)
Y2 C81 2.337(17)
Y2 C01 2.503(19)
Y2 C79 2.508(16)
Y2 C77 2.513(18)
Y2 C68 2.549(16)
Y2 C82 2.585(17)
Y2 C78 2.614(17)
Y2 C69 2.742(18)
Y2 C70 2.759(19)
Y2 C76 2.904(18)
C01 C02 1.05(2)
F1 C83 1.40(3)
F2 C83 1.36(3)
F3 C83 1.33(2)
F4 C84 1.37(2)
F5 C84 1.32(2)
F6 C84 1.25(3)
F7 C85 1.37(2)
F8 C85 1.29(2)
F9 C85 1.33(2)
F10 C86 1.30(3)
F11 C86 1.40(3)
F12 C86 1.34(2)
F13 C87 1.24(2)
F14 C87 1.29(2)
F15 C87 1.35(2)
F16 C88 1.23(2)
F17 C88 1.32(3)
F18 C88 1.28(2)
F19 C89 1.35(2)
F20 C89 1.28(2)
F21 C89 1.34(3)
F22 C90 1.25(3)
F23 C90 1.37(3)
F24 C90 1.22(2)
F25 F27B 1.05(5)
F25 C91 1.26(3)
F25 F26B 1.38(4)
F26 F25B 1.03(5)
F26 C91 1.34(3)
F26 F27B 1.70(6)
F27 F26B 1.09(3)
F27 C91 1.37(3)
F27 F25B 1.43(5)
F25B C91 1.37(5)
F26B C91 1.39(4)
F27B C91 1.40(5)
F28 C92 1.45(3)
F29 C92 1.30(2)
F30 C92 1.33(2)
F31 C93 1.27(2)
F32 C93 1.36(2)
F33 C93 1.40(2)
F34 F36B 1.19(3)
F34 C94 1.60(4)
F35 F36B 1.03(3)
F35 C94 1.33(4)
F35 F34B 1.49(4)
F36 F35B 0.82(3)
F36 C94 1.29(4)
F36 F34B 1.53(5)
F34B C94 1.56(4)
F34B F44B 1.67(4)
F35B C94 1.36(4)
F36B C94 1.23(3)
F37 C95 1.34(2)
F38 C95 1.30(2)
F39 C95 1.36(2)
F40 C96 1.42(2)
F41 C96 1.30(2)
F42 C96 1.39(2)
F43 F44B 1.08(3)
F43 F45B 1.25(4)
F43 C97 1.285(18)
F44 F45B 1.00(3)
F44 C97 1.445(17)
F44 F43B 1.63(4)
F45 F43B 0.55(5)
F45 C97 1.341(18)
F43B C97 1.355(19)
F44B C97 1.424(18)
F45B C97 1.273(18)
F46 C98 1.36(2)
F47 C98 1.33(3)
F48 C98 1.34(2)
C1 C2 1.40(2)
C1 C6 1.46(2)
C1 C10 1.51(2)
C2 C3 1.42(2)
C2 C13 1.55(2)
C3 C4 1.40(2)
C3 C16 1.56(2)
C4 C5 1.40(2)
C4 C19 1.56(2)
C5 C6 1.40(2)
C5 C21 1.51(2)
C6 C7 1.47(2)
C7 C23 1.43(2)
C7 C8 1.47(3)
C8 C9 1.43(2)
C8 C25 1.46(2)
C9 C28 1.49(2)
C9 C10 1.50(2)
C10 C83 1.41(3)
C10 C11 1.59(2)
C11 C12 1.29(3)
C11 C29 1.39(3)
C12 C32 1.40(3)
C12 C13 1.56(3)
C13 C14 1.54(2)
C13 C84 1.59(3)
C14 C15 1.31(2)
C14 C33 1.53(3)
C15 C16 1.50(2)
C15 C36 1.55(3)
C16 C85 1.48(3)
C16 C17 1.53(2)
C17 C18 1.37(2)
C17 C37 1.37(2)
C18 C40 1.41(2)
C18 C19 1.56(2)
C19 C86 1.48(3)
C19 C20 1.53(2)
C20 C42 1.28(2)
C20 C21 1.56(3)
C21 C22 1.48(3)
C21 C87 1.54(3)
C22 C44 1.37(2)
C22 C23 1.55(3)
C23 C24 1.39(3)
C24 C46 1.37(2)
C24 C25 1.50(2)
C25 C26 1.46(2)
C26 C48 1.39(2)
C26 C27 1.44(2)
C27 C51 1.48(2)
C27 C28 1.58(2)
C28 C88 1.49(3)
C28 C29 1.62(2)
C29 C30 1.30(3)
C30 C31 1.45(3)
C30 C52 1.49(3)
C31 C32 1.34(3)
C31 C54 1.47(3)
C32 C33 1.62(3)
C33 C89 1.46(2)
C33 C34 1.57(3)
C34 C35 1.34(3)
C34 C55 1.43(2)
C35 C58 1.47(2)
C35 C36 1.54(3)
C36 C37 1.56(2)
C36 C90 1.58(3)
C37 C38 1.41(2)
C38 C39 1.41(2)
C38 C59 1.43(2)
C39 C40 1.42(2)
C39 C61 1.51(2)
C40 C41 1.49(2)
C41 C42 1.59(2)
C41 C63 1.60(3)
C41 C91 1.61(3)
C42 C43 1.49(2)
C43 C92 1.45(3)
C43 C64 1.59(3)
C43 C44 1.60(3)
C44 C45 1.34(2)
C45 C66 1.40(2)
C45 C46 1.43(2)
C46 C47 1.49(2)
C47 C67 1.49(2)
C47 C48 1.54(2)
C47 C93 1.58(3)
C48 C49 1.44(2)
C49 C50 1.40(2)
C49 C69 1.41(2)
C50 C51 1.34(2)
C50 C71 1.65(2)
C51 C52 1.50(2)
C52 C94 1.49(3)
C52 C53 1.59(2)
C53 C54 1.41(2)
C53 C72 1.43(2)
C54 C55 1.41(2)
C55 C56 1.43(2)
C56 C73 1.35(2)
C56 C57 1.48(2)
C57 C58 1.39(2)
C57 C75 1.47(2)
C58 C59 1.37(2)
C59 C60 1.38(2)
C60 C76 1.31(2)
C60 C61 1.64(2)
C61 C62 1.48(2)
C61 C95 1.53(3)
C62 C63 1.39(2)
C62 C78 1.44(2)
C63 C64 1.39(2)
C64 C65 1.31(2)
C65 C79 1.45(2)
C65 C66 1.53(2)
C66 C96 1.42(2)
C66 C67 1.63(2)
C67 C68 1.32(2)
C68 C80 1.45(2)
C68 C69 1.53(2)
C69 C70 1.45(2)
C70 C82 1.33(2)
C70 C71 1.51(3)
C71 C72 1.45(3)
C71 C97 1.567(16)
C72 C73 1.44(2)
C73 C74 1.51(2)
C74 C75 1.49(2)
C74 C82 1.52(2)
C74 C98 1.60(3)
C75 C76 1.49(2)
C76 C77 1.45(2)
C77 C81 1.34(2)
C77 C78 1.45(2)
C78 C79 1.49(2)
C79 C80 1.47(2)
C80 C81 1.39(2)
C81 C82 1.53(2)
Y3 C02A 2.39(2)
Y3 C8A 2.391(16)
Y3 C01A 2.40(2)
Y3 C7A 2.428(17)
Y3 C25A 2.432(18)
Y3 C26A 2.48(2)
Y3 C9A 2.52(2)
Y3 C23A 2.52(2)
Y3 C6A 2.548(16)
Y3 C24A 2.55(2)
Y3 C1A 2.769(18)
Y3 C27A 2.79(2)
Y4 C80A 2.30(2)
Y4 C81A 2.319(16)
Y4 C01A 2.34(3)
Y4 C02A 2.418(18)
Y4 C77A 2.520(19)
Y4 C79A 2.54(2)
Y4 C82A 2.55(2)
Y4 C68A 2.56(2)
Y4 C70A 2.64(3)
Y4 C78A 2.65(2)
Y4 C69A 2.749(19)
Y4 C76A 2.826(17)
C01A C02A 1.12(3)
F1A C83A 1.30(2)
F2A C83A 1.34(3)
F3A C83A 1.27(3)
F4A C84A 1.44(3)
F5A C84A 1.40(3)
F6A C84A 1.22(3)
F7A C85A 1.39(3)
F8A C85A 1.28(3)
F9A C85A 1.29(3)
F10A C86A 1.31(3)
F11A C86A 1.34(3)
F12A C86A 1.28(3)
F13A C87A 1.35(2)
F14A C87A 1.24(3)
F15A C87A 1.27(3)
F16A C88A 1.28(3)
F17A C88A 1.30(3)
F18A C88A 1.35(3)
F19A C89A 1.33(3)
F20A C89A 1.35(2)
F21A C89A 1.25(2)
F22A C90A 1.35(3)
F23A C90A 1.17(2)
F24A C90A 1.24(3)
F25A C91A 1.36(3)
F26A C91A 1.18(3)
F27A C91A 1.23(3)
F28A C92A 1.42(3)
F29A C92A 1.35(3)
F30A C92A 1.30(3)
F31A C93A 1.30(3)
F32A C93A 1.34(4)
F33A C93A 1.34(3)
F34A C94A 1.08(3)
F35A F44C 1.42(4)
F35A F35C 1.63(3)
F35A C94A 1.71(5)
F35C C94A 1.24(4)
F35C F36A 1.75(4)
F36A C94A 1.40(5)
F37A C95A 1.25(3)
F38A C95A 1.41(3)
F39A C95A 1.34(3)
F40A C96A 1.37(3)
F41A C96A 1.36(4)
F42A C96A 1.29(3)
F43A C97A 1.21(4)
F44A F45C 1.40(4)
F44A C97A 1.42(3)
F45A F44C 1.05(4)
F45A F45C 1.09(4)
F45A C97A 1.11(4)
F44C C97A 1.44(5)
F45C C97A 1.38(5)
F46A C98A 1.34(2)
F47A C98A 1.37(3)
F48A C98A 1.39(3)
C1A C10A 1.42(3)
C1A C2A 1.46(3)
C1A C6A 1.50(3)
C2A C3A 1.40(3)
C2A C13A 1.60(3)
C3A C4A 1.39(3)
C3A C16A 1.54(3)
C4A C5A 1.33(3)
C4A C19A 1.61(3)
C5A C6A 1.50(3)
C5A C21A 1.55(3)
C6A C7A 1.47(3)
C7A C8A 1.43(2)
C7A C23A 1.49(3)
C8A C9A 1.35(2)
C8A C25A 1.45(2)
C9A C28A 1.50(3)
C9A C10A 1.54(3)
C10A C83A 1.54(3)
C10A C11A 1.55(3)
C11A C29A 1.34(3)
C11A C12A 1.40(3)
C12A C32A 1.38(3)
C12A C13A 1.43(3)
C13A C84A 1.58(3)
C13A C14A 1.60(3)
C14A C15A 1.22(3)
C14A C33A 1.55(3)
C15A C36A 1.54(3)
C15A C16A 1.55(3)
C16A C85A 1.45(3)
C16A C17A 1.53(3)
C17A C18A 1.33(3)
C17A C37A 1.38(3)
C18A C40A 1.39(3)
C18A C19A 1.54(3)
C19A C86A 1.56(3)
C19A C20A 1.62(3)
C20A C42A 1.35(2)
C20A C21A 1.58(3)
C21A C22A 1.50(3)
C21A C87A 1.54(3)
C22A C44A 1.34(3)
C22A C23A 1.42(3)
C23A C24A 1.44(3)
C24A C46A 1.41(3)
C24A C25A 1.45(3)
C25A C26A 1.43(3)
C26A C27A 1.45(3)
C26A C48A 1.49(3)
C27A C51A 1.43(3)
C27A C28A 1.53(3)
C28A C29A 1.51(3)
C28A C88A 1.64(3)
C29A C30A 1.39(3)
C30A C31A 1.45(2)
C30A C52A 1.53(3)
C31A C32A 1.37(3)
C31A C54A 1.44(3)
C32A C33A 1.52(3)
C33A C89A 1.45(3)
C33A C34A 1.55(3)
C34A C35A 1.36(3)
C34A C55A 1.44(3)
C35A C58A 1.48(3)
C35A C36A 1.55(3)
C36A C37A 1.42(3)
C36A C90A 1.71(3)
C37A C38A 1.48(3)
C38A C39A 1.31(3)
C38A C59A 1.37(2)
C39A C40A 1.40(3)
C39A C61A 1.56(2)
C40A C41A 1.58(3)
C41A C63A 1.55(2)
C41A C91A 1.63(3)
C41A C42A 1.65(3)
C42A C43A 1.45(3)
C43A C92A 1.47(4)
C43A C64A 1.58(3)
C43A C44A 1.60(3)
C44A C45A 1.37(3)
C45A C46A 1.40(3)
C45A C66A 1.45(3)
C46A C47A 1.51(3)
C47A C48A 1.49(3)
C47A C67A 1.52(3)
C47A C93A 1.59(3)
C48A C49A 1.36(3)
C49A C50A 1.29(3)
C49A C69A 1.52(3)
C50A C51A 1.43(3)
C50A C71A 1.58(3)
C51A C52A 1.52(3)
C52A C53A 1.54(3)
C52A C94A 1.70(4)
C53A C72A 1.33(3)
C53A C54A 1.34(3)
C54A C55A 1.44(3)
C55A C56A 1.44(3)
C56A C73A 1.36(3)
C56A C57A 1.46(3)
C57A C58A 1.34(3)
C57A C75A 1.37(3)
C58A C59A 1.53(3)
C59A C60A 1.42(3)
C60A C61A 1.43(3)
C60A C76A 1.47(3)
C61A C62A 1.48(3)
C61A C95A 1.50(3)
C62A C78A 1.36(3)
C62A C63A 1.39(2)
C63A C64A 1.48(3)
C64A C65A 1.35(3)
C65A C79A 1.47(3)
C65A C66A 1.56(3)
C66A C96A 1.49(3)
C66A C67A 1.51(3)
C67A C68A 1.37(3)
C68A C80A 1.38(3)
C68A C69A 1.51(3)
C69A C70A 1.40(3)
C70A C82A 1.31(3)
C70A C71A 1.71(3)
C71A C72A 1.50(3)
C71A C97A 1.58(4)
C72A C73A 1.43(3)
C73A C74A 1.54(3)
C74A C98A 1.43(3)
C74A C75A 1.57(3)
C74A C82A 1.59(3)
C75A C76A 1.33(3)
C76A C77A 1.47(3)
C77A C81A 1.48(3)
C77A C78A 1.52(3)
C78A C79A 1.46(3)
C79A C80A 1.43(3)
C80A C81A 1.38(3)
C81A C82A 1.47(3)
C03 C08 1.25(4)
C03 C09 1.52(4)
C03 C05 1.56(4)
C04 C06 1.34(5)
C04 C05 1.39(4)
C06 C010 1.48(5)
C06 C07 1.47(5)
C07 C08 1.29(4)
C011 C012 1.32(3)
C011 C016 1.42(3)
C011 C017 1.48(3)
C012 C013 1.39(3)
C013 C014 1.47(3)
C014 C015 1.30(3)
C014 C018 1.41(3)
C015 C016 1.30(3)
